data_7131553
loop_
_publ_author_name
'Eltester, M. Alexander'
'Gildenast, Hans'
'Rabatinov&#xe1;, Krist&#xed;na'
'P&#xfc;tz, Christopher'
'Cremer, Christopher'
'Lanzerath, Patrick'
'Schroers, Julian P.'
'Tauchert, Michael E.'

_publ_section_title
;
 Au &#x2192; M bonds promote catalytic alkyne hydrofunctionalisation.
;
_journal_issue 36
_journal_name_full 'Chemical communications (Cambridge, England)'
_journal_page_first 5459
_journal_page_last 5462
_journal_paper_doi 10.1039/d3cc01008b
_journal_volume 59
_journal_year 2023
_chemical_absolute_configuration ad
_chemical_formula_moiety
;
C44 H36 Au F6 N5 O4 P2 S2 Zn, 2(C2 F6 N O4 S2), C H2 Cl2
;
_chemical_formula_sum 'C49 H38 Au Cl2 F18 N7 O12 P2 S6 Zn'
_chemical_formula_weight 1846.40
_chemical_name_common 8
_space_group_crystal_system monoclinic
_space_group_IT_number 4
_space_group_name_Hall 'P 2yb'
_space_group_name_H-M_alt 'P 1 21 1'
_atom_sites_solution_hydrogens geom
_atom_sites_solution_primary dual
_audit_creation_method SHELXL-2018/3
_audit_update_record
;
2023-02-27 deposited with the CCDC.	2023-04-12 downloaded from the CCDC.
;
_cell_angle_alpha 90
_cell_angle_beta 95.1264(9)
_cell_angle_gamma 90
_cell_formula_units_Z 4
_cell_length_a 14.81742(16)
_cell_length_b 17.2560(2)
_cell_length_c 25.0836(3)
_cell_measurement_reflns_used 348018
_cell_measurement_temperature 100(2)
_cell_measurement_theta_max 39.10
_cell_measurement_theta_min 1.94
_cell_volume 6387.96(13)
_computing_cell_refinement
;
X-Area Recipe 1.33.0.0 (STOE, 2015)
;
_computing_data_collection
;
X-Area Pilatus3_SV 1.31.131.0 (STOE, 2017)
;
_computing_data_reduction
;
X-Area Integrate 1.71.0.0 (STOE, 2016)
X-Area LANA 1.71.4.0 (STOE, 2017)
;
_computing_molecular_graphics 'PLATON (Spek, 2009)'
_computing_publication_material SHELXL2018
_computing_structure_refinement 'SHELXL-2018/3 (Sheldrick, 2018)'
_computing_structure_solution 'SHELXT 2018/2 (Sheldrick, 2018)'
_diffrn_ambient_temperature 100(2)
_diffrn_measured_fraction_theta_full 0.999
_diffrn_measured_fraction_theta_max 0.971
_diffrn_measurement_device_type 'STOE STADIVARI'
_diffrn_measurement_method 'rotation method, \w scans'
_diffrn_radiation_type MoK\a
_diffrn_radiation_wavelength 0.71073
_diffrn_reflns_av_R_equivalents 0.0661
_diffrn_reflns_av_unetI/netI 0.0646
_diffrn_reflns_Laue_measured_fraction_full 0.999
_diffrn_reflns_Laue_measured_fraction_max 0.971
_diffrn_reflns_limit_h_max 26
_diffrn_reflns_limit_h_min -25
_diffrn_reflns_limit_k_max 29
_diffrn_reflns_limit_k_min -30
_diffrn_reflns_limit_l_max 21
_diffrn_reflns_limit_l_min -44
_diffrn_reflns_number 575018
_diffrn_reflns_point_group_measured_fraction_full 0.997
_diffrn_reflns_point_group_measured_fraction_max 0.921
_diffrn_reflns_theta_full 25.242
_diffrn_reflns_theta_max 39.394
_diffrn_reflns_theta_min 1.939
_diffrn_source 'Genix Mo'
_exptl_absorpt_coefficient_mu 3.116
_exptl_absorpt_correction_T_max 0.6803
_exptl_absorpt_correction_T_min 0.3844
_exptl_absorpt_correction_type multi-scan
_exptl_absorpt_process_details
;
STOE LANA, absorption correction by scaling of reflection intensities.
J. Koziskova, F. Hahn, J. Richter, J. Kozisek, "Comparison of different
absorption corrections on the model structure of tetrakis(\m~2~-acetato)-
diaqua-di-copper(II)", Acta Chimica Slovaca, vol. 9, no. 2, 2016, pp. 136 - 140.
;
_exptl_crystal_colour colourless
_exptl_crystal_density_diffrn 1.920
_exptl_crystal_description block
_exptl_crystal_F_000 3632
_exptl_crystal_size_max 0.100
_exptl_crystal_size_mid 0.100
_exptl_crystal_size_min 0.100
_refine_diff_density_max 1.472
_refine_diff_density_min -1.275
_refine_diff_density_rms 0.132
_refine_ls_abs_structure_details
;
 Flack x determined using 19833 quotients [(I+)-(I-)]/[(I+)+(I-)]
 (Parsons, Flack and Wagner, Acta Cryst. B69 (2013) 249-259).
;
_refine_ls_abs_structure_Flack -0.0148(11)
_refine_ls_extinction_method none
_refine_ls_goodness_of_fit_ref 0.941
_refine_ls_hydrogen_treatment constr
_refine_ls_matrix_type full
_refine_ls_number_parameters 1965
_refine_ls_number_reflns 70166
_refine_ls_number_restraints 1818
_refine_ls_restrained_S_all 0.944
_refine_ls_R_factor_all 0.0587
_refine_ls_R_factor_gt 0.0354
_refine_ls_shift/su_max 0.003
_refine_ls_shift/su_mean 0.000
_refine_ls_structure_factor_coef Fsqd
_refine_ls_weighting_details 'w=1/[\s^2^(Fo^2^)+(0.0346P)^2^] where P=(Fo^2^+2Fc^2^)/3'
_refine_ls_weighting_scheme calc
_refine_ls_wR_factor_gt 0.0630
_refine_ls_wR_factor_ref 0.0681
_reflns_Friedel_coverage 0.851
_reflns_Friedel_fraction_full 0.994
_reflns_Friedel_fraction_max 0.868
_reflns_number_gt 53981
_reflns_number_total 70166
_reflns_threshold_expression 'I > 2\s(I)'
_cod_data_source_file d3cc01008b3.cif
_cod_data_source_block mt_03030
_cod_depositor_comments 'Adding full bibliography for 7131547--7131553.cif.'
_cod_original_sg_symbol_H-M 'P 21'
_cod_database_code 7131553
_shelx_shelxl_version_number 2018/3
_shelx_space_group_comment
;
The symmetry employed for this shelxl refinement is uniquely defined
by the following loop, which should always be used as a source of
symmetry information in preference to the above space-group names.
They are only intended as comments.
;
_shelx_estimated_absorpt_t_min 0.746
_shelx_estimated_absorpt_t_max 0.746

loop_
_space_group_symop_operation_xyz
'x, y, z'
'-x, y+1/2, -z'

loop_
_atom_site_label
_atom_site_type_symbol
_atom_site_fract_x
_atom_site_fract_y
_atom_site_fract_z
_atom_site_U_iso_or_equiv
_atom_site_adp_type
_atom_site_occupancy
_atom_site_site_symmetry_order
_atom_site_calc_flag
_atom_site_refinement_flags_posn
_atom_site_refinement_flags_adp
_atom_site_refinement_flags_occupancy
_atom_site_disorder_assembly
_atom_site_disorder_group
Au1 Au 0.69811(2) 0.19983(2) 0.41077(2) 0.01464(2) Uani 1 1 d . . . . .
Au2 Au 0.22345(2) 0.15345(2) 0.90206(2) 0.01439(2) Uani 1 1 d . . . . .
Zn1 Zn 0.58471(2) 0.08118(2) 0.39858(2) 0.01628(7) Uani 1 1 d . . . . .
Zn2 Zn 0.09313(2) 0.04969(2) 0.89847(2) 0.01444(6) Uani 1 1 d . . . . .
Cl1 Cl 0.96049(12) 0.15068(9) 0.22431(7) 0.0703(5) Uani 1 1 d . . . . .
Cl2 Cl 1.07204(8) 0.21276(8) 0.31476(6) 0.0501(3) Uani 1 1 d . . . . .
Cl3 Cl -0.24213(8) -0.14264(7) 0.95788(4) 0.0389(2) Uani 1 1 d . . . . .
Cl4 Cl -0.32135(11) 0.01151(9) 0.95790(8) 0.0679(5) Uani 1 1 d . . . . .
S3 S 0.66330(6) 0.49983(6) 0.78159(4) 0.02375(16) Uani 1 1 d . . . . .
S4 S 0.82347(6) 0.43665(5) 0.74806(3) 0.02066(15) Uani 1 1 d . . . . .
S5 S 0.79634(6) 0.47882(5) 0.48299(3) 0.02130(15) Uani 1 1 d . . . . .
S6 S 0.85264(6) 0.36808(6) 0.41185(4) 0.02374(17) Uani 1 1 d . . . . .
S7 S 0.50128(6) 0.22705(5) 0.51727(3) 0.02202(16) Uani 1 1 d . . . . .
S8 S 0.33924(6) 0.25157(5) 0.56419(4) 0.02288(16) Uani 1 1 d . . . . .
P1 P 0.59351(6) 0.26093(5) 0.35089(3) 0.01598(14) Uani 1 1 d . . . . .
P2 P 0.78539(5) 0.11185(5) 0.46217(3) 0.01446(14) Uani 1 1 d . . . . .
P3 P 0.12405(6) 0.22264(5) 0.84292(3) 0.01524(14) Uani 1 1 d . . . . .
P4 P 0.30063(5) 0.06340(5) 0.95773(3) 0.01475(14) Uani 1 1 d . . . . .
F7 F 0.7043(2) 0.64594(18) 0.77056(14) 0.0576(8) Uani 1 1 d . . . . .
F8 F 0.6530(2) 0.6173(2) 0.84591(13) 0.0576(9) Uani 1 1 d . . . . .
F9 F 0.78898(19) 0.58540(17) 0.83086(12) 0.0441(6) Uani 1 1 d . . . . .
F10 F 0.7439(3) 0.3044(2) 0.73079(13) 0.0701(11) Uani 1 1 d . . . . .
F11 F 0.8773(3) 0.3106(2) 0.70570(13) 0.0663(10) Uani 1 1 d . . . . .
F12 F 0.7653(2) 0.36634(16) 0.65895(10) 0.0421(6) Uani 1 1 d . . . . .
F13 F 0.95802(15) 0.46774(14) 0.53458(9) 0.0285(5) Uani 1 1 d . . . . .
F14 F 0.84856(17) 0.44733(15) 0.58356(9) 0.0338(5) Uani 1 1 d . . . . .
F15 F 0.87699(18) 0.56331(14) 0.55818(10) 0.0369(6) Uani 1 1 d . . . . .
F16 F 1.0113(2) 0.34441(18) 0.37968(13) 0.0538(9) Uani 1 1 d . . . . .
F17 F 1.00357(19) 0.44687(16) 0.42788(12) 0.0459(7) Uani 1 1 d . . . . .
F18 F 1.00761(19) 0.33479(19) 0.46517(13) 0.0497(7) Uani 1 1 d . . . . .
F19 F 0.64878(18) 0.17221(16) 0.56758(11) 0.0413(6) Uani 1 1 d . . . . .
F20 F 0.6154(2) 0.28635(18) 0.59141(13) 0.0505(8) Uani 1 1 d . . . . .
F21 F 0.5417(2) 0.1902(3) 0.61834(11) 0.0632(10) Uani 1 1 d . . . . .
F22 F 0.17232(18) 0.22757(18) 0.52813(12) 0.0468(7) Uani 1 1 d . . . . .
F23 F 0.2439(2) 0.3045(2) 0.47932(14) 0.0600(10) Uani 1 1 d . . . . .
F24 F 0.2690(2) 0.18157(19) 0.47783(11) 0.0501(8) Uani 1 1 d . . . . .
O5 O 0.6664(2) 0.44996(18) 0.82771(12) 0.0344(6) Uani 1 1 d . . . . .
O6 O 0.5782(2) 0.5190(2) 0.75385(12) 0.0384(7) Uani 1 1 d . . . . .
O7 O 0.8914(2) 0.4747(2) 0.72071(12) 0.0355(7) Uani 1 1 d . . . . .
O8 O 0.8481(2) 0.40882(18) 0.80146(10) 0.0318(6) Uani 1 1 d . . . . .
O9 O 0.8216(2) 0.53802(16) 0.44741(11) 0.0284(5) Uani 1 1 d . . . . .
O10 O 0.70986(18) 0.48290(18) 0.50404(11) 0.0304(6) Uani 1 1 d . . . . .
O11 O 0.8284(2) 0.4165(2) 0.36668(11) 0.0413(7) Uani 1 1 d . . . . .
O12 O 0.8385(2) 0.28541(17) 0.40565(12) 0.0318(6) Uani 1 1 d . . . . .
O13 O 0.5515(2) 0.27105(19) 0.48153(11) 0.0336(6) Uani 1 1 d . . . . .
O14 O 0.47672(19) 0.14954(19) 0.50257(12) 0.0342(6) Uani 1 1 d . . . . .
O15 O 0.3473(2) 0.17707(17) 0.58867(12) 0.0325(6) Uani 1 1 d . . . . .
O16 O 0.3087(2) 0.31531(19) 0.59430(13) 0.0376(7) Uani 1 1 d . . . . .
N1 N 0.4831(2) -0.00538(18) 0.40337(12) 0.0228(6) Uani 1 1 d . . . . .
N2 N 0.47684(17) 0.14873(19) 0.37264(10) 0.0186(5) Uani 1 1 d . . . . .
N3 N 0.63104(18) 0.03432(15) 0.47078(10) 0.0159(5) Uani 1 1 d . . . . .
N4 N 0.6257(2) 0.01593(17) 0.33847(11) 0.0200(5) Uani 1 1 d . . . . .
N5 N -0.01876(18) -0.02348(16) 0.91084(11) 0.0166(5) Uani 1 1 d . . . . .
N6 N -0.00605(18) 0.12190(15) 0.86536(10) 0.0148(5) Uani 1 1 d D . . . .
N7 N 0.13540(17) 0.00846(15) 0.97339(10) 0.0148(4) Uani 1 1 d . . . . .
N8 N 0.1175(2) -0.02857(17) 0.84108(11) 0.0182(5) Uani 1 1 d . . . . .
N10 N 0.7325(2) 0.4831(2) 0.73863(12) 0.0282(7) Uani 1 1 d . . . . .
N11 N 0.8154(2) 0.39221(17) 0.46614(12) 0.0210(5) Uani 1 1 d . . . . .
N12 N 0.4244(2) 0.28066(17) 0.53560(12) 0.0211(5) Uani 1 1 d . . . . .
C1 C 0.5887(2) 0.3647(2) 0.34614(14) 0.0203(6) Uani 1 1 d . . . . .
C2 C 0.6017(2) 0.4095(2) 0.39274(14) 0.0217(6) Uani 1 1 d . . . . .
H2 H 0.612726 0.385343 0.426722 0.026 Uiso 1 1 calc R U . . .
C3 C 0.5982(3) 0.4900(2) 0.38866(15) 0.0253(7) Uani 1 1 d . . . . .
H3 H 0.606451 0.520888 0.420082 0.030 Uiso 1 1 calc R U . . .
C4 C 0.5827(3) 0.5255(2) 0.33891(17) 0.0315(8) Uani 1 1 d . . . . .
H4 H 0.580093 0.580404 0.336471 0.038 Uiso 1 1 calc R U . . .
C5 C 0.5710(4) 0.4805(2) 0.29253(17) 0.0362(10) Uani 1 1 d . . . . .
H5 H 0.561608 0.504782 0.258480 0.043 Uiso 1 1 calc R U . . .
C6 C 0.5731(3) 0.4003(2) 0.29632(15) 0.0308(9) Uani 1 1 d . . . . .
H6 H 0.563934 0.369603 0.264875 0.037 Uiso 1 1 calc R U . . .
C7 C 0.6154(2) 0.22520(18) 0.28533(12) 0.0171(5) Uani 1 1 d . . . . .
C8 C 0.5549(2) 0.1797(2) 0.25331(13) 0.0208(6) Uani 1 1 d . . . . .
H8 H 0.495928 0.169765 0.263780 0.025 Uiso 1 1 calc R U . . .
C9 C 0.5813(2) 0.1487(2) 0.20592(13) 0.0255(6) Uani 1 1 d . . . . .
H9 H 0.540485 0.116836 0.184345 0.031 Uiso 1 1 calc R U . . .
C10 C 0.6664(2) 0.1640(2) 0.18994(13) 0.0247(7) Uani 1 1 d . . . . .
H10 H 0.684164 0.141760 0.157844 0.030 Uiso 1 1 calc R U . . .
C11 C 0.7258(2) 0.2114(2) 0.22033(14) 0.0269(7) Uani 1 1 d . . . . .
H11 H 0.783033 0.223829 0.208310 0.032 Uiso 1 1 calc R U . . .
C12 C 0.7016(2) 0.2408(2) 0.26848(14) 0.0237(6) Uani 1 1 d . . . . .
H12 H 0.743384 0.271613 0.290180 0.028 Uiso 1 1 calc R U . . .
C13 C 0.86558(19) 0.1548(2) 0.51145(11) 0.0166(5) Uani 1 1 d . . . . .
C14 C 0.9467(2) 0.1179(2) 0.52748(13) 0.0193(6) Uani 1 1 d . . . . .
H14 H 0.961358 0.070041 0.511634 0.023 Uiso 1 1 calc R U . . .
C15 C 1.0064(2) 0.1512(2) 0.56683(13) 0.0228(6) Uani 1 1 d . . . . .
H15 H 1.061859 0.126039 0.578120 0.027 Uiso 1 1 calc R U . . .
C16 C 0.9850(3) 0.2211(2) 0.58947(14) 0.0251(7) Uani 1 1 d . . . . .
H16 H 1.025693 0.243574 0.616541 0.030 Uiso 1 1 calc R U . . .
C17 C 0.9042(3) 0.2587(2) 0.57292(14) 0.0257(7) Uani 1 1 d . . . . .
H17 H 0.890268 0.306994 0.588421 0.031 Uiso 1 1 calc R U . . .
C18 C 0.8440(2) 0.22579(19) 0.53383(13) 0.0208(6) Uani 1 1 d . . . . .
H18 H 0.788812 0.251235 0.522419 0.025 Uiso 1 1 calc R U . . .
C19 C 0.8435(2) 0.04757(19) 0.41954(12) 0.0165(5) Uani 1 1 d . . . . .
C20 C 0.8254(2) -0.03192(19) 0.41735(14) 0.0199(6) Uani 1 1 d . . . . .
H20 H 0.784659 -0.054073 0.440256 0.024 Uiso 1 1 calc R U . . .
C21 C 0.8672(2) -0.0785(2) 0.38151(15) 0.0246(7) Uani 1 1 d . . . . .
H21 H 0.853754 -0.132332 0.379232 0.030 Uiso 1 1 calc R U . . .
C22 C 0.9284(2) -0.0465(2) 0.34922(14) 0.0244(7) Uani 1 1 d . . . . .
H22 H 0.957964 -0.078586 0.325394 0.029 Uiso 1 1 calc R U . . .
C23 C 0.9467(3) 0.0326(2) 0.35156(14) 0.0250(7) Uani 1 1 d . . . . .
H23 H 0.988835 0.054351 0.329373 0.030 Uiso 1 1 calc R U . . .
C24 C 0.9039(2) 0.0796(2) 0.38597(13) 0.0210(6) Uani 1 1 d . . . . .
H24 H 0.915440 0.133732 0.386829 0.025 Uiso 1 1 calc R U . . .
C25 C 0.4799(2) 0.2254(2) 0.36010(12) 0.0187(6) Uani 1 1 d . . . . .
C26 C 0.4031(2) 0.2700(2) 0.35203(14) 0.0251(7) Uani 1 1 d . . . . .
H26 H 0.406388 0.323680 0.343904 0.030 Uiso 1 1 calc R U . . .
C27 C 0.3202(3) 0.2337(3) 0.35620(15) 0.0296(8) Uani 1 1 d . . . . .
H27 H 0.265911 0.263201 0.352217 0.035 Uiso 1 1 calc R U . . .
C28 C 0.3162(2) 0.1555(3) 0.36603(14) 0.0291(7) Uani 1 1 d . . . . .
H28 H 0.259366 0.130429 0.367656 0.035 Uiso 1 1 calc R U . . .
C29 C 0.3965(2) 0.1135(2) 0.37358(13) 0.0227(6) Uani 1 1 d . . . . .
C30 C 0.3954(3) 0.0265(2) 0.38020(16) 0.0281(7) Uani 1 1 d . . . . .
H30A H 0.347663 0.012413 0.403650 0.034 Uiso 1 1 calc R U . . .
H30B H 0.379602 0.002302 0.344808 0.034 Uiso 1 1 calc R U . . .
C31 C 0.7136(2) 0.04727(18) 0.49710(12) 0.0167(5) Uani 1 1 d . . . . .
C32 C 0.7405(2) 0.0109(2) 0.54508(13) 0.0202(6) Uani 1 1 d . . . . .
H32 H 0.798175 0.021300 0.563294 0.024 Uiso 1 1 calc R U . . .
C33 C 0.6812(2) -0.0414(2) 0.56623(14) 0.0229(6) Uani 1 1 d . . . . .
H33 H 0.697711 -0.066658 0.599327 0.027 Uiso 1 1 calc R U . . .
C34 C 0.5983(2) -0.0558(2) 0.53830(13) 0.0221(6) Uani 1 1 d . . . . .
H34 H 0.557805 -0.092292 0.551560 0.026 Uiso 1 1 calc R U . . .
C35 C 0.5744(2) -0.01653(19) 0.49051(13) 0.0182(5) Uani 1 1 d . . . . .
C36 C 0.4821(2) -0.0248(2) 0.46071(14) 0.0227(6) Uani 1 1 d . . . . .
H36A H 0.460644 -0.078717 0.464166 0.027 Uiso 1 1 calc R U . . .
H36B H 0.438919 0.009867 0.477038 0.027 Uiso 1 1 calc R U . . .
C37 C 0.6880(2) 0.0339(2) 0.30523(14) 0.0232(6) Uani 1 1 d . . . . .
H37 H 0.721556 0.080523 0.311014 0.028 Uiso 1 1 calc R U . . .
C38 C 0.7055(3) -0.0133(3) 0.26241(15) 0.0330(8) Uani 1 1 d . . . . .
H38 H 0.750721 0.000238 0.239502 0.040 Uiso 1 1 calc R U . . .
C39 C 0.6556(4) -0.0804(3) 0.25406(17) 0.0394(10) Uani 1 1 d . . . . .
H39 H 0.664956 -0.113127 0.224611 0.047 Uiso 1 1 calc R U . . .
C40 C 0.5923(3) -0.0995(2) 0.28851(17) 0.0358(9) Uani 1 1 d . . . . .
H40 H 0.558270 -0.146005 0.283491 0.043 Uiso 1 1 calc R U . . .
C41 C 0.5783(3) -0.0504(2) 0.33075(14) 0.0250(7) Uani 1 1 d . . . . .
C42 C 0.5150(3) -0.0722(2) 0.37230(15) 0.0277(7) Uani 1 1 d . . . . .
H42A H 0.461594 -0.098820 0.354214 0.033 Uiso 1 1 calc R U . . .
H42B H 0.546390 -0.109479 0.397607 0.033 Uiso 1 1 calc R U . . .
C43 C 0.1286(2) 0.32671(19) 0.84805(13) 0.0181(6) Uani 1 1 d . . . . .
C44 C 0.0957(2) 0.3728(2) 0.80484(14) 0.0220(6) Uani 1 1 d . . . . .
H44 H 0.075592 0.349583 0.771533 0.026 Uiso 1 1 calc R U . . .
C45 C 0.0924(3) 0.4528(2) 0.81086(16) 0.0258(7) Uani 1 1 d . . . . .
H45 H 0.068166 0.484421 0.782047 0.031 Uiso 1 1 calc R U . . .
C46 C 0.1246(3) 0.4862(2) 0.85890(16) 0.0279(7) Uani 1 1 d . . . . .
H46 H 0.123173 0.540963 0.862677 0.033 Uiso 1 1 calc R U . . .
C47 C 0.1590(3) 0.4407(2) 0.90184(15) 0.0274(7) Uani 1 1 d . . . . .
H47 H 0.181299 0.464304 0.934629 0.033 Uiso 1 1 calc R U . . .
C48 C 0.1604(2) 0.3607(2) 0.89641(13) 0.0222(6) Uani 1 1 d . . . . .
H48 H 0.183032 0.329188 0.925660 0.027 Uiso 1 1 calc R U . . .
C49 C 0.1431(2) 0.1952(2) 0.77516(12) 0.0189(5) Uani 1 1 d . . . . .
C50 C 0.2242(3) 0.2180(3) 0.75571(16) 0.0349(9) Uani 1 1 d . . . . .
H50 H 0.264417 0.251643 0.776213 0.042 Uiso 1 1 calc R U . . .
C51 C 0.2458(3) 0.1913(3) 0.70625(17) 0.0439(11) Uani 1 1 d . . . . .
H51 H 0.299588 0.208968 0.692219 0.053 Uiso 1 1 calc R U . . .
C52 C 0.1900(3) 0.1395(2) 0.67711(14) 0.0300(8) Uani 1 1 d . . . . .
H52 H 0.206248 0.120300 0.643782 0.036 Uiso 1 1 calc R U . . .
C53 C 0.1108(3) 0.1159(2) 0.69676(14) 0.0267(7) Uani 1 1 d . . . . .
H53 H 0.072446 0.080083 0.676869 0.032 Uiso 1 1 calc R U . . .
C54 C 0.0861(2) 0.1437(2) 0.74540(13) 0.0235(7) Uani 1 1 d . . . . .
H54 H 0.030663 0.127806 0.758308 0.028 Uiso 1 1 calc R U . . .
C55 C 0.3873(2) 0.10377(19) 1.00399(12) 0.0182(5) Uani 1 1 d . . . . .
C56 C 0.3720(3) 0.1765(2) 1.02476(15) 0.0273(7) Uani 1 1 d . . . . .
H56 H 0.315859 0.202019 1.015840 0.033 Uiso 1 1 calc R U . . .
C57 C 0.4388(3) 0.2118(2) 1.05864(16) 0.0345(9) Uani 1 1 d . . . . .
H57 H 0.428142 0.261285 1.073512 0.041 Uiso 1 1 calc R U . . .
C58 C 0.5206(3) 0.1751(2) 1.07065(15) 0.0322(9) Uani 1 1 d . . . . .
H58 H 0.566980 0.200310 1.092841 0.039 Uiso 1 1 calc R U . . .
C59 C 0.5363(3) 0.1016(3) 1.05071(16) 0.0325(8) Uani 1 1 d . . . . .
H59 H 0.592412 0.076155 1.059775 0.039 Uiso 1 1 calc R U . . .
C60 C 0.4691(2) 0.0658(2) 1.01750(15) 0.0252(7) Uani 1 1 d . . . . .
H60 H 0.478741 0.015373 1.003949 0.030 Uiso 1 1 calc R U . . .
C61 C 0.3491(2) -0.01254(18) 0.91978(12) 0.0167(5) Uani 1 1 d . . . . .
C62 C 0.3100(2) -0.08649(19) 0.91557(13) 0.0202(6) Uani 1 1 d . . . . .
H62 H 0.259581 -0.098521 0.934926 0.024 Uiso 1 1 calc R U . . .
C63 C 0.3448(3) -0.1421(2) 0.88324(14) 0.0243(7) Uani 1 1 d . . . . .
H63 H 0.318338 -0.192249 0.880468 0.029 Uiso 1 1 calc R U . . .
C64 C 0.4183(3) -0.1246(2) 0.85500(15) 0.0279(7) Uani 1 1 d . . . . .
H64 H 0.442485 -0.162973 0.833183 0.033 Uiso 1 1 calc R U . . .
C65 C 0.4565(3) -0.0515(2) 0.85836(15) 0.0275(7) Uani 1 1 d . . . . .
H65 H 0.506555 -0.039784 0.838546 0.033 Uiso 1 1 calc R U . . .
C66 C 0.4221(2) 0.0054(2) 0.89078(13) 0.0220(6) Uani 1 1 d . . . . .
H66 H 0.448215 0.055717 0.892949 0.026 Uiso 1 1 calc R U . . .
C67 C 0.0070(2) 0.1961(2) 0.85033(11) 0.0167(5) Uani 1 1 d . . . . .
C68 C -0.0653(2) 0.2458(2) 0.83872(13) 0.0218(6) Uani 1 1 d . . . . .
H68 H -0.055417 0.297902 0.828551 0.026 Uiso 1 1 calc R U . . .
C69 C -0.1527(2) 0.2181(2) 0.84220(15) 0.0256(7) Uani 1 1 d . . . . .
H69 H -0.203350 0.251393 0.835008 0.031 Uiso 1 1 calc R U . . .
C70 C -0.1652(2) 0.1417(2) 0.85618(13) 0.0230(7) Uani 1 1 d . . . . .
H70 H -0.224601 0.121381 0.857193 0.028 Uiso 1 1 calc R U . . .
C71 C -0.0900(2) 0.09497(19) 0.86875(12) 0.0170(5) Uani 1 1 d . . . . .
C72 C -0.1009(2) 0.0101(2) 0.88235(14) 0.0218(6) Uani 1 1 d . . . . .
H72A H -0.152046 0.004492 0.904888 0.026 Uiso 1 1 calc R U . . .
H72B H -0.116160 -0.019299 0.848874 0.026 Uiso 1 1 calc R U . . .
C73 C 0.2202(2) 0.01402(18) 0.99735(12) 0.0155(5) Uani 1 1 d . . . . .
C74 C 0.2440(2) -0.0168(2) 1.04776(13) 0.0199(6) Uani 1 1 d . . . . .
H74 H 0.303970 -0.011752 1.064312 0.024 Uiso 1 1 calc R U . . .
C75 C 0.1776(2) -0.0552(2) 1.07334(13) 0.0209(6) Uani 1 1 d . . . . .
H75 H 0.191751 -0.076900 1.107890 0.025 Uiso 1 1 calc R U . . .
C76 C 0.0909(2) -0.0618(2) 1.04835(13) 0.0202(6) Uani 1 1 d . . . . .
H76 H 0.045237 -0.088585 1.065281 0.024 Uiso 1 1 calc R U . . .
C77 C 0.0714(2) -0.02853(18) 0.99780(12) 0.0165(5) Uani 1 1 d . . . . .
C78 C -0.0230(2) -0.02818(19) 0.96942(12) 0.0178(5) Uani 1 1 d . . . . .
H78A H -0.055204 -0.076060 0.978352 0.021 Uiso 1 1 calc R U . . .
H78B H -0.057220 0.016682 0.981707 0.021 Uiso 1 1 calc R U . . .
C79 C 0.1718(2) -0.0196(2) 0.80096(13) 0.0223(6) Uani 1 1 d . . . . .
H79 H 0.213378 0.022474 0.802504 0.027 Uiso 1 1 calc R U . . .
C80 C 0.1688(3) -0.0693(2) 0.75800(14) 0.0268(7) Uani 1 1 d . . . . .
H80 H 0.207914 -0.062192 0.730381 0.032 Uiso 1 1 calc R U . . .
C81 C 0.1072(3) -0.1303(2) 0.75591(15) 0.0290(8) Uani 1 1 d . . . . .
H81 H 0.102657 -0.164746 0.726236 0.035 Uiso 1 1 calc R U . . .
C82 C 0.0526(3) -0.1405(2) 0.79716(15) 0.0252(7) Uani 1 1 d . . . . .
H82 H 0.011235 -0.182640 0.796597 0.030 Uiso 1 1 calc R U . . .
C83 C 0.0592(2) -0.08830(19) 0.83958(13) 0.0195(6) Uani 1 1 d . . . . .
C84 C 0.0056(2) -0.09885(19) 0.88760(14) 0.0211(6) Uani 1 1 d . . . . .
H84A H -0.050484 -0.128219 0.876750 0.025 Uiso 1 1 calc R U . . .
H84B H 0.041808 -0.129503 0.915169 0.025 Uiso 1 1 calc R U . . .
C87 C 0.7050(3) 0.5924(2) 0.80884(18) 0.0330(8) Uani 1 1 d . . . . .
C88 C 0.7996(4) 0.3492(3) 0.70842(16) 0.0363(9) Uani 1 1 d . . . . .
C89 C 0.8749(2) 0.4891(2) 0.54351(14) 0.0239(6) Uani 1 1 d . . . . .
C90 C 0.9766(3) 0.3735(3) 0.42266(19) 0.0349(9) Uani 1 1 d . . . . .
C91 C 0.5804(3) 0.2175(2) 0.57779(16) 0.0297(8) Uani 1 1 d . . . . .
C92 C 0.2513(3) 0.2408(3) 0.50890(17) 0.0354(9) Uani 1 1 d . . . . .
C97 C 1.0715(4) 0.1599(3) 0.2541(2) 0.0426(11) Uani 1 1 d . . . . .
H97A H 1.109192 0.187045 0.229335 0.051 Uiso 1 1 calc R U . . .
H97B H 1.097782 0.107834 0.261459 0.051 Uiso 1 1 calc R U . . .
C98 C -0.3354(3) -0.0833(3) 0.9342(2) 0.0423(10) Uani 1 1 d . . . . .
H98A H -0.341107 -0.082915 0.894603 0.051 Uiso 1 1 calc R U . . .
H98B H -0.391955 -0.105156 0.946234 0.051 Uiso 1 1 calc R U . . .
C85 C 0.8150(3) 1.0857(3) 0.68889(15) 0.0331(8) Uani 1 1 d D . . . .
F1 F 0.72757(19) 1.08530(17) 0.67191(11) 0.0430(6) Uani 1 1 d D . . . .
F2 F 0.8615(2) 1.10393(19) 0.64803(11) 0.0508(7) Uani 1 1 d D . . . .
F3 F 0.8305(2) 1.13929(17) 0.72627(11) 0.0529(8) Uani 1 1 d D . . . .
S1 S 0.85143(6) 0.98995(6) 0.71432(4) 0.02816(18) Uani 1 1 d D . . . .
O1 O 0.8324(2) 0.9387(2) 0.67013(12) 0.0404(7) Uani 1 1 d D . . . .
O2 O 0.9436(2) 1.0022(2) 0.73500(16) 0.0536(10) Uani 1 1 d D . . . .
N9 N 0.7949(2) 0.9787(2) 0.76389(12) 0.0299(7) Uani 1 1 d D . . . .
S2 S 0.69906(7) 0.93914(6) 0.76127(5) 0.0318(2) Uani 1 1 d D . . . .
O3 O 0.6518(3) 0.9678(2) 0.80401(18) 0.0633(13) Uani 1 1 d D . . . .
O4 O 0.6527(2) 0.9308(2) 0.70918(15) 0.0456(8) Uani 1 1 d D . . . .
C86 C 0.7263(3) 0.8401(3) 0.78328(19) 0.0370(9) Uani 1 1 d D . . . .
F4 F 0.7753(2) 0.80403(16) 0.74884(11) 0.0462(7) Uani 1 1 d D . . . .
F5 F 0.6500(2) 0.80102(18) 0.78585(17) 0.0672(10) Uani 1 1 d D . . . .
F6 F 0.7731(3) 0.83814(19) 0.83078(12) 0.0555(8) Uani 1 1 d D . . . .
N14 N 0.4587(3) 0.2724(2) 0.82645(15) 0.0381(8) Uani 1 1 d . . . . .
S11 S 0.43641(7) 0.26028(6) 0.88614(4) 0.02887(19) Uani 1 1 d D . . . .
O21 O 0.3411(2) 0.2606(2) 0.88940(18) 0.0504(9) Uani 1 1 d D . . . .
O22 O 0.4881(2) 0.2026(2) 0.91649(12) 0.0410(7) Uani 1 1 d D . . . .
C95 C 0.4714(4) 0.3531(3) 0.9168(2) 0.0444(11) Uani 1 1 d D . . . .
F31 F 0.5579(3) 0.3657(3) 0.91563(17) 0.0804(13) Uani 1 1 d D . . . .
F32 F 0.4276(3) 0.41135(18) 0.89091(16) 0.0673(10) Uani 1 1 d D . . . .
F33 F 0.4528(3) 0.3543(2) 0.96699(14) 0.0798(13) Uani 1 1 d D . . . .
S12A S 0.56384(11) 0.26311(10) 0.80699(7) 0.0249(4) Uani 0.546(3) 1 d D . P A 1
O23A O 0.6351(4) 0.2552(4) 0.8492(2) 0.0393(14) Uani 0.546(3) 1 d D . P A 1
O24A O 0.5742(4) 0.3110(3) 0.7620(2) 0.0333(12) Uani 0.546(3) 1 d D . P A 1
C96A C 0.5509(7) 0.1668(5) 0.7781(4) 0.041(2) Uani 0.546(3) 1 d D . P A 1
F34A F 0.4872(5) 0.1647(4) 0.7377(3) 0.0652(18) Uani 0.546(3) 1 d D . P A 1
F35A F 0.5297(6) 0.1148(3) 0.8136(3) 0.071(2) Uani 0.546(3) 1 d D . P A 1
F36A F 0.6290(7) 0.1470(5) 0.7600(5) 0.057(2) Uani 0.546(3) 1 d D . P A 1
S12B S 0.46165(15) 0.19464(13) 0.78999(8) 0.0294(5) Uani 0.454(3) 1 d D . P A 2
O23B O 0.4120(7) 0.1279(4) 0.8038(3) 0.052(2) Uani 0.454(3) 1 d D . P A 2
O24B O 0.4507(6) 0.2211(4) 0.7364(3) 0.0433(18) Uani 0.454(3) 1 d D . P A 2
C96B C 0.5784(8) 0.1675(9) 0.8009(5) 0.070(4) Uani 0.454(3) 1 d D . P A 2
F34B F 0.6302(6) 0.2286(8) 0.8016(6) 0.130(5) Uani 0.454(3) 1 d D . P A 2
F35B F 0.5981(5) 0.1296(5) 0.8479(3) 0.064(2) Uani 0.454(3) 1 d D . P A 2
F36B F 0.6006(13) 0.1218(11) 0.7616(5) 0.144(8) Uani 0.454(3) 1 d D . P A 2
C93 C -0.2516(7) 0.2329(5) 0.9884(4) 0.0246(15) Uani 0.682(3) 1 d . . P B 1
F25A F -0.3240(3) 0.2688(2) 1.00382(15) 0.0386(9) Uani 0.682(3) 1 d . . P B 1
F26A F -0.2797(3) 0.1738(2) 0.95778(15) 0.0346(8) Uani 0.682(3) 1 d . . P B 1
F27A F -0.2081(3) 0.2816(2) 0.95867(16) 0.0402(9) Uani 0.682(3) 1 d . . P B 1
S9A S -0.17906(17) 0.20162(17) 1.04696(12) 0.0237(4) Uani 0.682(3) 1 d . . P B 1
O17A O -0.2316(3) 0.1437(3) 1.07115(17) 0.0350(10) Uani 0.682(3) 1 d . . P B 1
O18A O -0.1581(3) 0.2720(3) 1.07610(18) 0.0343(10) Uani 0.682(3) 1 d . . P B 1
N13A N -0.0974(3) 0.1613(3) 1.02147(18) 0.0255(9) Uani 0.682(3) 1 d . . P B 1
S10A S -0.00331(18) 0.20113(15) 1.01483(11) 0.0190(4) Uani 0.682(3) 1 d . . P B 1
O19A O -0.0019(3) 0.2835(2) 1.01138(15) 0.0259(8) Uani 0.682(3) 1 d . . P B 1
O20A O 0.0423(3) 0.1570(5) 0.9781(2) 0.0287(12) Uani 0.682(3) 1 d D . P B 1
C94A C 0.0634(6) 0.1774(5) 1.0781(4) 0.0276(15) Uani 0.682(3) 1 d . . P B 1
F28A F 0.1497(3) 0.1955(4) 1.07451(19) 0.0518(13) Uani 0.682(3) 1 d . . P B 1
F29A F 0.0336(4) 0.2159(2) 1.11907(14) 0.0424(10) Uani 0.682(3) 1 d . . P B 1
F30A F 0.0579(10) 0.1037(7) 1.0906(6) 0.036(2) Uani 0.682(3) 1 d . . P B 1
C93B C -0.2359(12) 0.2231(11) 0.9973(7) 0.029(4) Uani 0.318(3) 1 d D . P B 2
F25B F -0.2512(6) 0.2985(4) 1.0008(3) 0.0372(19) Uani 0.318(3) 1 d D . P B 2
F26B F -0.3154(6) 0.1883(6) 0.9995(5) 0.063(3) Uani 0.318(3) 1 d D . P B 2
F27B F -0.2073(6) 0.2109(7) 0.9500(3) 0.054(3) Uani 0.318(3) 1 d D . P B 2
S9B S -0.1544(4) 0.1886(4) 1.0505(3) 0.0296(11) Uani 0.318(3) 1 d D . P B 2
O17B O -0.1442(7) 0.1075(6) 1.0377(5) 0.045(3) Uani 0.318(3) 1 d D . P B 2
O18B O -0.1949(8) 0.2085(9) 1.0982(4) 0.057(4) Uani 0.318(3) 1 d D . P B 2
N13B N -0.0714(6) 0.2421(5) 1.0431(4) 0.0243(18) Uani 0.318(3) 1 d D . P B 2
S10B S 0.0165(4) 0.2177(3) 1.0165(3) 0.0192(8) Uani 0.318(3) 1 d D . P B 2
O19B O 0.0606(7) 0.2847(5) 1.0003(4) 0.032(2) Uani 0.318(3) 1 d D . P B 2
O20B O 0.0079(7) 0.1541(8) 0.9786(4) 0.022(2) Uani 0.318(3) 1 d D . P B 2
C94B C 0.0917(11) 0.1797(10) 1.0726(6) 0.027(3) Uani 0.318(3) 1 d D . P B 2
F28B F 0.1714(5) 0.1609(5) 1.0547(3) 0.036(2) Uani 0.318(3) 1 d D . P B 2
F29B F 0.1023(6) 0.2290(4) 1.1123(3) 0.0317(17) Uani 0.318(3) 1 d D . P B 2
F30B F 0.059(2) 0.1125(15) 1.0879(12) 0.039(5) Uani 0.318(3) 1 d D . P B 2

loop_
_atom_site_aniso_label
_atom_site_aniso_U_11
_atom_site_aniso_U_22
_atom_site_aniso_U_33
_atom_site_aniso_U_23
_atom_site_aniso_U_13
_atom_site_aniso_U_12
Au1 0.01294(5) 0.01510(5) 0.01568(4) 0.00027(4) 0.00018(3) -0.00032(4)
Au2 0.01268(5) 0.01427(4) 0.01617(4) 0.00231(4) 0.00091(3) 0.00043(4)
Zn1 0.01382(16) 0.01797(16) 0.01699(15) 0.00085(12) 0.00109(12) -0.00238(13)
Zn2 0.01316(16) 0.01442(15) 0.01571(15) 0.00081(12) 0.00111(12) -0.00025(12)
Cl1 0.0873(11) 0.0293(5) 0.0863(10) 0.0048(7) -0.0364(8) -0.0130(7)
Cl2 0.0388(6) 0.0515(7) 0.0613(7) -0.0211(6) 0.0116(5) -0.0100(5)
Cl3 0.0401(6) 0.0400(6) 0.0363(5) 0.0036(4) 0.0029(4) -0.0088(5)
Cl4 0.0534(8) 0.0428(7) 0.1135(13) -0.0266(8) 0.0402(8) -0.0076(6)
S3 0.0206(4) 0.0273(4) 0.0231(4) -0.0020(3) 0.0002(3) 0.0016(3)
S4 0.0212(4) 0.0219(4) 0.0192(3) 0.0008(3) 0.0035(3) 0.0041(3)
S5 0.0166(4) 0.0254(4) 0.0221(4) 0.0013(3) 0.0026(3) 0.0004(3)
S6 0.0233(4) 0.0268(4) 0.0216(4) -0.0026(3) 0.0049(3) -0.0067(3)
S7 0.0227(4) 0.0218(4) 0.0227(4) -0.0020(3) 0.0082(3) 0.0012(3)
S8 0.0208(4) 0.0233(4) 0.0254(4) 0.0003(3) 0.0072(3) 0.0025(3)
P1 0.0150(4) 0.0156(3) 0.0170(3) 0.0006(3) -0.0003(3) 0.0008(3)
P2 0.0119(3) 0.0159(3) 0.0155(3) 0.0007(3) 0.0010(3) -0.0005(3)
P3 0.0144(3) 0.0154(3) 0.0160(3) 0.0025(3) 0.0017(3) 0.0013(3)
P4 0.0131(3) 0.0154(3) 0.0156(3) 0.0013(3) 0.0003(3) 0.0006(3)
F7 0.067(2) 0.0289(14) 0.076(2) 0.0154(15) 0.0025(16) 0.0014(14)
F8 0.0540(19) 0.060(2) 0.0594(18) -0.0316(16) 0.0091(15) 0.0110(15)
F9 0.0343(14) 0.0398(15) 0.0563(17) -0.0113(13) -0.0060(12) -0.0045(11)
F10 0.119(3) 0.0456(18) 0.0496(18) -0.0053(14) 0.028(2) -0.045(2)
F11 0.103(3) 0.0470(18) 0.0496(18) -0.0096(14) 0.0101(18) 0.0408(19)
F12 0.0591(18) 0.0428(15) 0.0242(11) -0.0083(10) 0.0038(11) -0.0078(13)
F13 0.0197(10) 0.0352(12) 0.0303(11) -0.0025(9) -0.0005(8) 0.0013(9)
F14 0.0361(13) 0.0423(14) 0.0235(10) 0.0040(9) 0.0055(9) 0.0009(11)
F15 0.0432(15) 0.0251(11) 0.0403(13) -0.0085(10) -0.0088(11) 0.0043(10)
F16 0.0416(16) 0.0553(18) 0.070(2) -0.0352(15) 0.0353(14) -0.0194(13)
F17 0.0406(15) 0.0377(14) 0.0634(18) -0.0220(13) 0.0264(13) -0.0218(12)
F18 0.0278(14) 0.0531(18) 0.0669(19) -0.0060(15) -0.0028(13) 0.0054(12)
F19 0.0316(13) 0.0423(15) 0.0503(15) -0.0038(11) 0.0055(11) 0.0180(11)
F20 0.0410(16) 0.0464(16) 0.0600(18) -0.0213(14) -0.0176(13) 0.0110(13)
F21 0.0361(14) 0.120(3) 0.0343(14) 0.0293(18) 0.0065(11) 0.0105(18)
F22 0.0237(12) 0.0588(18) 0.0582(17) 0.0112(14) 0.0062(11) -0.0090(12)
F23 0.0378(16) 0.068(2) 0.070(2) 0.0419(17) -0.0184(14) -0.0154(15)
F24 0.0443(16) 0.067(2) 0.0390(14) -0.0126(13) 0.0056(12) -0.0228(14)
O5 0.0309(15) 0.0372(16) 0.0361(15) 0.0072(12) 0.0092(12) -0.0017(12)
O6 0.0232(14) 0.054(2) 0.0364(15) -0.0091(14) -0.0072(11) 0.0083(13)
O7 0.0275(15) 0.0428(17) 0.0375(16) 0.0034(13) 0.0097(12) -0.0058(13)
O8 0.0330(15) 0.0409(16) 0.0214(12) 0.0043(11) 0.0014(10) 0.0200(12)
O9 0.0334(15) 0.0254(13) 0.0266(13) 0.0064(10) 0.0035(11) 0.0009(11)
O10 0.0170(12) 0.0428(16) 0.0321(14) -0.0029(12) 0.0063(10) 0.0000(11)
O11 0.055(2) 0.0487(19) 0.0216(13) 0.0047(12) 0.0083(13) 0.0065(16)
O12 0.0292(14) 0.0295(14) 0.0377(15) -0.0099(12) 0.0081(12) -0.0117(11)
O13 0.0299(15) 0.0426(17) 0.0308(14) 0.0050(12) 0.0162(11) -0.0027(12)
O14 0.0315(14) 0.0261(13) 0.0460(16) -0.0148(14) 0.0088(12) 0.0003(13)
O15 0.0303(14) 0.0328(14) 0.0358(14) 0.0108(11) 0.0113(12) 0.0040(11)
O16 0.0289(15) 0.0364(16) 0.0497(18) -0.0126(14) 0.0157(13) 0.0055(12)
N1 0.0198(13) 0.0245(14) 0.0236(13) 0.0029(11) -0.0007(10) -0.0064(11)
N2 0.0145(11) 0.0266(13) 0.0148(10) 0.0026(11) 0.0023(8) -0.0013(11)
N3 0.0147(11) 0.0162(11) 0.0170(11) -0.0001(9) 0.0026(9) -0.0009(9)
N4 0.0227(14) 0.0188(12) 0.0182(12) -0.0016(10) -0.0004(10) 0.0002(10)
N5 0.0161(12) 0.0160(11) 0.0176(11) -0.0006(9) 0.0006(9) -0.0015(9)
N6 0.0140(11) 0.0173(11) 0.0132(10) 0.0002(9) 0.0018(9) 0.0016(9)
N7 0.0145(11) 0.0149(10) 0.0151(10) 0.0015(8) 0.0019(8) 0.0002(9)
N8 0.0186(13) 0.0177(12) 0.0184(12) -0.0012(9) 0.0026(10) 0.0010(10)
N10 0.0269(16) 0.0372(17) 0.0207(13) 0.0000(12) 0.0029(11) 0.0129(13)
N11 0.0199(13) 0.0229(13) 0.0208(13) 0.0015(10) 0.0049(10) -0.0020(10)
N12 0.0192(13) 0.0185(12) 0.0266(14) 0.0010(10) 0.0068(10) 0.0016(10)
C1 0.0198(15) 0.0173(14) 0.0229(15) -0.0009(11) -0.0025(12) 0.0004(11)
C2 0.0205(15) 0.0224(15) 0.0218(15) -0.0024(12) -0.0009(12) 0.0016(12)
C3 0.0270(18) 0.0196(15) 0.0286(16) -0.0066(12) -0.0026(13) 0.0014(13)
C4 0.038(2) 0.0166(15) 0.039(2) -0.0003(13) -0.0059(16) 0.0038(14)
C5 0.057(3) 0.0199(17) 0.0291(19) 0.0024(14) -0.0092(19) 0.0038(17)
C6 0.048(2) 0.0185(15) 0.0236(16) -0.0009(12) -0.0085(16) 0.0034(15)
C7 0.0202(14) 0.0166(12) 0.0148(12) 0.0027(10) 0.0031(10) -0.0010(10)
C8 0.0200(15) 0.0252(15) 0.0174(13) -0.0001(11) 0.0020(11) -0.0027(11)
C9 0.0255(16) 0.0302(16) 0.0208(14) -0.0031(14) 0.0016(11) -0.0033(15)
C10 0.0266(16) 0.0303(19) 0.0181(13) 0.0025(12) 0.0068(11) 0.0029(13)
C11 0.0212(16) 0.035(2) 0.0256(15) 0.0036(14) 0.0078(12) -0.0024(13)
C12 0.0202(15) 0.0272(16) 0.0241(15) 0.0004(13) 0.0039(12) -0.0046(13)
C13 0.0147(12) 0.0168(12) 0.0183(12) 0.0013(12) 0.0009(9) -0.0020(11)
C14 0.0160(14) 0.0227(15) 0.0189(13) -0.0028(11) -0.0008(11) 0.0018(11)
C15 0.0158(13) 0.0301(15) 0.0220(13) 0.0004(14) -0.0011(10) 0.0000(14)
C16 0.0255(17) 0.0259(16) 0.0229(15) -0.0026(12) -0.0041(12) -0.0050(13)
C17 0.0310(18) 0.0197(15) 0.0260(16) -0.0044(12) 0.0004(13) 0.0004(13)
C18 0.0222(16) 0.0179(13) 0.0220(14) -0.0013(11) -0.0001(12) 0.0025(11)
C19 0.0134(13) 0.0206(14) 0.0155(13) -0.0016(10) 0.0009(10) 0.0005(11)
C20 0.0183(15) 0.0181(13) 0.0238(15) -0.0017(11) 0.0039(11) -0.0009(11)
C21 0.0222(16) 0.0238(16) 0.0282(17) -0.0049(13) 0.0042(13) -0.0010(13)
C22 0.0209(16) 0.0301(17) 0.0223(15) -0.0063(13) 0.0017(12) 0.0037(13)
C23 0.0240(17) 0.0310(17) 0.0211(15) -0.0009(13) 0.0076(12) 0.0000(13)
C24 0.0193(15) 0.0246(15) 0.0194(14) 0.0026(12) 0.0041(11) -0.0017(12)
C25 0.0163(14) 0.0258(15) 0.0145(13) -0.0011(11) 0.0027(10) 0.0023(11)
C26 0.0200(16) 0.0319(18) 0.0231(15) -0.0009(13) -0.0004(12) 0.0056(13)
C27 0.0172(16) 0.044(2) 0.0268(17) 0.0024(16) 0.0008(13) 0.0076(15)
C28 0.0142(14) 0.047(2) 0.0258(15) 0.0082(18) 0.0026(11) 0.0019(16)
C29 0.0168(14) 0.0339(18) 0.0173(14) 0.0033(12) 0.0016(11) -0.0029(12)
C30 0.0210(17) 0.0303(18) 0.0314(18) 0.0060(14) -0.0055(13) -0.0068(13)
C31 0.0144(13) 0.0175(13) 0.0184(13) -0.0019(10) 0.0026(10) -0.0004(10)
C32 0.0200(15) 0.0201(14) 0.0204(14) 0.0025(11) 0.0005(11) -0.0007(11)
C33 0.0247(16) 0.0229(15) 0.0213(15) 0.0031(12) 0.0030(12) -0.0032(12)
C34 0.0225(16) 0.0222(15) 0.0220(15) 0.0030(12) 0.0048(12) -0.0052(12)
C35 0.0161(13) 0.0189(13) 0.0202(13) 0.0004(11) 0.0044(10) -0.0014(10)
C36 0.0176(15) 0.0254(16) 0.0249(15) 0.0052(12) 0.0006(11) -0.0064(12)
C37 0.0242(16) 0.0233(15) 0.0223(15) 0.0003(12) 0.0029(12) 0.0064(12)
C38 0.041(2) 0.035(2) 0.0235(17) 0.0003(15) 0.0081(15) 0.0124(17)
C39 0.061(3) 0.031(2) 0.0257(18) -0.0072(15) 0.0000(18) 0.0111(19)
C40 0.053(3) 0.0235(18) 0.0292(19) -0.0046(14) -0.0067(17) 0.0010(17)
C41 0.0307(19) 0.0195(15) 0.0236(15) 0.0005(12) -0.0047(13) -0.0022(13)
C42 0.0318(19) 0.0215(16) 0.0295(17) -0.0027(13) 0.0007(14) -0.0080(14)
C43 0.0178(15) 0.0167(13) 0.0200(14) 0.0018(11) 0.0030(11) 0.0012(11)
C44 0.0234(16) 0.0196(14) 0.0224(15) 0.0037(12) -0.0009(12) 0.0011(12)
C45 0.0285(19) 0.0167(14) 0.0320(18) 0.0060(13) 0.0016(14) 0.0009(13)
C46 0.0289(19) 0.0171(14) 0.0384(19) 0.0005(13) 0.0067(15) 0.0010(13)
C47 0.0301(19) 0.0239(16) 0.0279(17) -0.0053(13) 0.0016(14) 0.0024(14)
C48 0.0259(17) 0.0219(15) 0.0190(14) 0.0013(11) 0.0031(12) 0.0018(12)
C49 0.0197(13) 0.0190(13) 0.0184(12) 0.0028(12) 0.0042(10) 0.0027(12)
C50 0.033(2) 0.042(2) 0.0315(18) -0.0110(16) 0.0157(15) -0.0167(17)
C51 0.041(2) 0.061(3) 0.033(2) -0.013(2) 0.0207(17) -0.018(2)
C52 0.0305(18) 0.039(2) 0.0208(15) -0.0030(14) 0.0068(13) 0.0026(15)
C53 0.0262(17) 0.0348(19) 0.0189(14) -0.0001(13) 0.0008(12) -0.0026(14)
C54 0.0209(15) 0.0315(18) 0.0182(13) -0.0004(13) 0.0021(11) -0.0013(13)
C55 0.0171(14) 0.0183(13) 0.0188(13) 0.0019(11) -0.0004(10) -0.0001(11)
C56 0.0291(18) 0.0234(15) 0.0280(17) -0.0051(13) -0.0058(14) 0.0030(13)
C57 0.049(2) 0.0225(18) 0.0293(17) -0.0064(14) -0.0114(16) -0.0023(15)
C58 0.035(2) 0.036(2) 0.0234(16) 0.0026(14) -0.0086(15) -0.0142(15)
C59 0.0223(18) 0.040(2) 0.0338(19) -0.0006(16) -0.0075(14) -0.0019(15)
C60 0.0205(16) 0.0256(16) 0.0280(16) -0.0016(13) -0.0056(12) 0.0027(12)
C61 0.0157(14) 0.0172(13) 0.0171(13) 0.0027(10) 0.0008(10) 0.0014(10)
C62 0.0197(15) 0.0198(14) 0.0217(14) 0.0005(11) 0.0050(11) -0.0005(11)
C63 0.0287(18) 0.0195(15) 0.0251(16) -0.0022(12) 0.0051(13) 0.0000(13)
C64 0.033(2) 0.0269(17) 0.0244(16) -0.0022(13) 0.0093(14) 0.0059(14)
C65 0.0265(18) 0.0302(18) 0.0278(17) 0.0012(14) 0.0130(14) 0.0039(14)
C66 0.0219(16) 0.0238(15) 0.0216(15) 0.0006(12) 0.0086(12) -0.0037(12)
C67 0.0168(12) 0.0183(12) 0.0153(11) 0.0017(11) 0.0031(9) 0.0014(12)
C68 0.0204(15) 0.0210(14) 0.0237(15) 0.0047(12) 0.0001(12) 0.0034(12)
C69 0.0167(15) 0.0298(17) 0.0301(17) 0.0048(13) 0.0004(12) 0.0053(12)
C70 0.0137(13) 0.0303(18) 0.0247(15) 0.0043(13) 0.0014(11) 0.0011(12)
C71 0.0155(13) 0.0196(13) 0.0160(13) -0.0006(10) 0.0012(10) 0.0003(10)
C72 0.0157(14) 0.0246(15) 0.0245(15) 0.0037(12) -0.0022(11) -0.0034(12)
C73 0.0153(13) 0.0153(12) 0.0164(12) 0.0014(10) 0.0038(10) 0.0009(10)
C74 0.0197(15) 0.0224(15) 0.0172(13) 0.0013(11) -0.0005(11) 0.0021(11)
C75 0.0247(16) 0.0219(14) 0.0160(13) 0.0038(11) 0.0012(11) -0.0007(12)
C76 0.0213(15) 0.0212(14) 0.0186(13) 0.0018(11) 0.0051(11) -0.0034(12)
C77 0.0179(14) 0.0151(12) 0.0169(12) 0.0000(10) 0.0034(10) -0.0013(10)
C78 0.0166(14) 0.0190(13) 0.0183(13) 0.0009(10) 0.0044(10) -0.0021(11)
C79 0.0206(15) 0.0266(16) 0.0200(14) -0.0010(12) 0.0027(11) 0.0029(12)
C80 0.0275(18) 0.0311(18) 0.0224(15) -0.0021(13) 0.0048(13) 0.0089(14)
C81 0.034(2) 0.0303(18) 0.0226(16) -0.0087(14) 0.0019(14) 0.0058(15)
C82 0.0294(18) 0.0196(15) 0.0261(16) -0.0058(12) 0.0001(13) 0.0025(13)
C83 0.0198(15) 0.0164(13) 0.0219(14) -0.0023(11) -0.0001(11) 0.0021(11)
C84 0.0242(16) 0.0159(13) 0.0231(15) -0.0016(11) 0.0022(12) -0.0028(11)
C87 0.032(2) 0.0269(18) 0.039(2) -0.0062(15) 0.0000(16) 0.0028(15)
C88 0.056(3) 0.0292(19) 0.0257(18) -0.0017(15) 0.0145(18) -0.0029(18)
C89 0.0236(16) 0.0228(15) 0.0256(16) -0.0011(12) 0.0033(13) 0.0012(12)
C90 0.027(2) 0.033(2) 0.046(2) -0.0160(17) 0.0163(17) -0.0097(16)
C91 0.0246(17) 0.035(2) 0.0302(17) -0.0029(14) 0.0064(14) 0.0088(14)
C92 0.0263(19) 0.044(2) 0.036(2) 0.0099(17) 0.0028(15) -0.0096(17)
C97 0.052(3) 0.030(2) 0.049(2) -0.003(2) 0.019(2) 0.003(2)
C98 0.035(2) 0.041(2) 0.053(3) -0.005(2) 0.014(2) -0.0037(19)
C85 0.039(2) 0.038(2) 0.0222(16) 0.0033(15) -0.0011(15) 0.0002(17)
F1 0.0400(15) 0.0409(15) 0.0469(15) 0.0100(12) -0.0032(12) 0.0130(12)
F2 0.0627(19) 0.0530(18) 0.0385(14) 0.0162(13) 0.0151(13) -0.0033(15)
F3 0.082(2) 0.0365(16) 0.0401(14) -0.0036(11) 0.0027(14) -0.0099(14)
S1 0.0220(4) 0.0373(5) 0.0254(4) 0.0068(4) 0.0036(3) 0.0032(4)
O1 0.0487(19) 0.0416(17) 0.0321(15) -0.0035(13) 0.0107(13) 0.0169(15)
O2 0.0209(15) 0.069(3) 0.070(2) 0.029(2) -0.0039(15) -0.0063(15)
N9 0.0310(17) 0.0371(17) 0.0218(14) -0.0022(12) 0.0026(12) -0.0139(14)
S2 0.0250(5) 0.0251(4) 0.0469(6) -0.0031(4) 0.0130(4) -0.0032(3)
O3 0.081(3) 0.0329(18) 0.086(3) 0.0034(18) 0.063(2) 0.0062(18)
O4 0.0309(16) 0.0342(17) 0.069(2) 0.0044(16) -0.0104(15) -0.0076(13)
C86 0.041(2) 0.0284(19) 0.043(2) -0.0025(17) 0.0109(18) -0.0075(17)
F4 0.066(2) 0.0333(14) 0.0406(14) -0.0037(11) 0.0099(13) 0.0177(13)
F5 0.056(2) 0.0340(16) 0.114(3) 0.0125(18) 0.023(2) -0.0166(14)
F6 0.084(2) 0.0468(17) 0.0357(14) 0.0076(13) 0.0036(15) 0.0011(16)
N14 0.045(2) 0.0359(19) 0.0333(17) 0.0002(14) 0.0014(15) 0.0166(16)
S11 0.0279(5) 0.0251(4) 0.0339(5) -0.0023(4) 0.0045(4) 0.0002(3)
O21 0.0257(16) 0.0320(16) 0.094(3) -0.0019(18) 0.0052(17) -0.0036(13)
O22 0.0419(17) 0.0412(16) 0.0410(16) 0.0094(15) 0.0104(13) 0.0134(16)
C95 0.052(3) 0.038(2) 0.043(2) -0.0005(19) 0.001(2) -0.020(2)
F31 0.053(2) 0.092(3) 0.093(3) 0.018(2) -0.0091(19) -0.046(2)
F32 0.095(3) 0.0258(14) 0.079(2) -0.0021(15) -0.007(2) -0.0081(16)
F33 0.136(4) 0.060(2) 0.0465(18) -0.0241(16) 0.024(2) -0.028(2)
S12A 0.0184(8) 0.0252(8) 0.0319(8) 0.0004(6) 0.0062(6) 0.0004(6)
O23A 0.018(2) 0.065(4) 0.035(3) 0.004(3) 0.003(2) 0.007(2)
O24A 0.031(3) 0.032(3) 0.038(3) 0.005(2) 0.012(2) 0.002(2)
C96A 0.044(5) 0.027(4) 0.055(5) -0.007(3) 0.019(4) -0.009(3)
F34A 0.066(4) 0.062(4) 0.069(4) -0.034(3) 0.010(3) -0.014(3)
F35A 0.105(6) 0.028(3) 0.091(5) 0.002(3) 0.070(5) -0.003(3)
F36A 0.058(4) 0.036(3) 0.083(6) 0.004(3) 0.045(4) 0.012(3)
S12B 0.0341(11) 0.0182(8) 0.0345(10) 0.0042(8) -0.0047(8) 0.0030(8)
O23B 0.083(6) 0.022(3) 0.048(4) 0.003(3) -0.017(4) -0.021(4)
O24B 0.067(5) 0.028(3) 0.033(3) 0.005(3) -0.008(3) 0.001(3)
C96B 0.045(6) 0.124(11) 0.045(6) 0.022(7) 0.020(5) 0.047(6)
F34B 0.027(4) 0.202(12) 0.162(11) 0.089(9) 0.020(6) 0.000(6)
F35B 0.050(4) 0.098(6) 0.044(3) 0.013(4) 0.008(3) 0.044(4)
F36B 0.177(17) 0.217(17) 0.043(5) 0.014(9) 0.029(9) 0.157(13)
C93 0.025(3) 0.022(3) 0.027(3) -0.001(2) 0.003(2) 0.001(2)
F25A 0.0277(19) 0.045(2) 0.043(2) -0.0106(17) 0.0022(15) 0.0111(16)
F26A 0.038(2) 0.0311(17) 0.0338(18) -0.0062(13) -0.0009(15) -0.0027(14)
F27A 0.038(2) 0.036(2) 0.046(2) 0.0167(17) 0.0021(17) -0.0049(16)
S9A 0.0208(11) 0.0272(11) 0.0236(7) -0.0007(7) 0.0053(8) -0.0002(8)
O17A 0.031(2) 0.041(3) 0.034(2) 0.0109(19) 0.0087(17) -0.0032(19)
O18A 0.025(2) 0.040(2) 0.038(2) -0.0174(19) 0.0043(17) 0.0010(17)
N13A 0.023(2) 0.022(2) 0.032(2) -0.0028(17) 0.0063(16) 0.0014(17)
S10A 0.0200(11) 0.0185(10) 0.0186(6) -0.0020(7) 0.0029(7) 0.0011(7)
O19A 0.034(2) 0.0188(17) 0.0261(18) 0.0014(13) 0.0078(16) -0.0008(15)
O20A 0.029(3) 0.031(2) 0.026(2) -0.0053(18) 0.005(2) 0.007(3)
C94A 0.030(4) 0.025(3) 0.027(3) -0.002(2) 0.003(3) 0.000(3)
F28A 0.027(2) 0.078(4) 0.047(3) 0.017(3) -0.0124(18) -0.016(3)
F29A 0.069(3) 0.033(2) 0.0237(16) -0.0051(14) -0.0020(17) 0.0142(19)
F30A 0.049(5) 0.023(3) 0.035(4) 0.005(2) 0.003(3) 0.004(3)
C93B 0.026(7) 0.026(6) 0.037(7) -0.002(6) 0.009(6) 0.000(5)
F25B 0.046(5) 0.024(3) 0.039(4) 0.003(3) -0.008(4) 0.008(3)
F26B 0.025(4) 0.047(6) 0.115(9) 0.017(6) 0.000(5) -0.010(4)
F27B 0.042(5) 0.087(8) 0.033(4) -0.016(4) -0.001(3) 0.029(5)
S9B 0.029(3) 0.033(3) 0.0284(18) 0.0090(15) 0.009(2) 0.0039(19)
O17B 0.033(5) 0.030(5) 0.073(8) 0.020(5) 0.013(5) -0.005(4)
O18B 0.045(6) 0.102(10) 0.031(5) 0.018(6) 0.029(4) 0.026(7)
N13B 0.024(4) 0.022(4) 0.027(4) -0.005(3) 0.003(3) 0.001(3)
S10B 0.019(2) 0.016(2) 0.0229(15) -0.0041(14) 0.0019(15) -0.0033(12)
O19B 0.032(5) 0.023(4) 0.041(5) 0.005(3) -0.002(4) -0.011(3)
O20B 0.022(5) 0.019(3) 0.022(4) -0.003(3) -0.011(4) 0.002(5)
C94B 0.032(8) 0.023(5) 0.024(6) -0.005(4) -0.004(5) 0.009(6)
F28B 0.030(4) 0.038(5) 0.040(4) -0.016(4) 0.005(3) 0.013(3)
F29B 0.039(5) 0.025(3) 0.029(3) -0.008(3) -0.011(3) 0.010(3)
F30B 0.044(9) 0.034(8) 0.034(8) 0.013(6) -0.022(7) -0.001(6)

loop_
_atom_type_symbol
_atom_type_description
_atom_type_scat_dispersion_real
_atom_type_scat_dispersion_imag
_atom_type_scat_source
C C 0.0033 0.0016 'International Tables Vol C Tables 4.2.6.8 and 6.1.1.4'
H H 0.0000 0.0000 'International Tables Vol C Tables 4.2.6.8 and 6.1.1.4'
Au Au -2.0133 8.8022 'International Tables Vol C Tables 4.2.6.8 and 6.1.1.4'
F F 0.0171 0.0103 'International Tables Vol C Tables 4.2.6.8 and 6.1.1.4'
N N 0.0061 0.0033 'International Tables Vol C Tables 4.2.6.8 and 6.1.1.4'
O O 0.0106 0.0060 'International Tables Vol C Tables 4.2.6.8 and 6.1.1.4'
P P 0.1023 0.0942 'International Tables Vol C Tables 4.2.6.8 and 6.1.1.4'
S S 0.1246 0.1234 'International Tables Vol C Tables 4.2.6.8 and 6.1.1.4'
Zn Zn 0.2839 1.4301 'International Tables Vol C Tables 4.2.6.8 and 6.1.1.4'
Cl Cl 0.1484 0.1585 'International Tables Vol C Tables 4.2.6.8 and 6.1.1.4'

loop_
_geom_angle_atom_site_label_1
_geom_angle_atom_site_label_2
_geom_angle_atom_site_label_3
_geom_angle
_geom_angle_site_symmetry_1
_geom_angle_site_symmetry_3
_geom_angle_publ_flag
P2 Au1 P1 166.03(3) . . ?
P2 Au1 O12 89.43(8) . . ?
P1 Au1 O12 101.80(8) . . ?
P2 Au1 Zn1 82.78(2) . . ?
P1 Au1 Zn1 84.03(2) . . ?
O12 Au1 Zn1 161.54(7) . . ?
P4 Au2 P3 167.88(3) . . ?
P4 Au2 O21 104.59(9) . . ?
P3 Au2 O21 87.13(9) . . ?
P4 Au2 Zn2 83.43(2) . . ?
P3 Au2 Zn2 84.63(2) . . ?
O21 Au2 Zn2 170.43(9) . . ?
N4 Zn1 N2 111.13(11) . . ?
N4 Zn1 N3 109.95(11) . . ?
N2 Zn1 N3 134.48(10) . . ?
N4 Zn1 N1 84.98(12) . . ?
N2 Zn1 N1 83.16(12) . . ?
N3 Zn1 N1 81.72(11) . . ?
N4 Zn1 Au1 106.69(9) . . ?
N2 Zn1 Au1 93.79(9) . . ?
N3 Zn1 Au1 92.53(7) . . ?
N1 Zn1 Au1 168.22(9) . . ?
N8 Zn2 N6 106.51(11) . . ?
N8 Zn2 N7 111.06(11) . . ?
N6 Zn2 N7 137.03(10) . . ?
N8 Zn2 N5 84.20(11) . . ?
N6 Zn2 N5 83.10(11) . . ?
N7 Zn2 N5 80.73(10) . . ?
N8 Zn2 Au2 107.50(9) . . ?
N6 Zn2 Au2 95.62(8) . . ?
N7 Zn2 Au2 92.39(7) . . ?
N5 Zn2 Au2 168.03(7) . . ?
O6 S3 O5 119.6(2) . . ?
O6 S3 N10 108.06(18) . . ?
O5 S3 N10 117.59(18) . . ?
O6 S3 C87 103.6(2) . . ?
O5 S3 C87 103.7(2) . . ?
N10 S3 C87 101.4(2) . . ?
O7 S4 O8 118.01(19) . . ?
O7 S4 N10 109.0(2) . . ?
O8 S4 N10 117.02(17) . . ?
O7 S4 C88 103.3(2) . . ?
O8 S4 C88 104.61(19) . . ?
N10 S4 C88 102.6(2) . . ?
O9 S5 O10 119.26(18) . . ?
O9 S5 N11 116.40(16) . . ?
O10 S5 N11 109.39(17) . . ?
O9 S5 C89 105.38(17) . . ?
O10 S5 C89 102.25(17) . . ?
N11 S5 C89 101.34(16) . . ?
O11 S6 O12 117.9(2) . . ?
O11 S6 N11 116.79(18) . . ?
O12 S6 N11 107.21(17) . . ?
O11 S6 C90 105.3(2) . . ?
O12 S6 C90 101.50(19) . . ?
N11 S6 C90 106.41(18) . . ?
O14 S7 O13 118.03(19) . . ?
O14 S7 N12 116.98(17) . . ?
O13 S7 N12 107.60(17) . . ?
O14 S7 C91 104.97(19) . . ?
O13 S7 C91 103.63(19) . . ?
N12 S7 C91 103.71(17) . . ?
O15 S8 O16 118.97(19) . . ?
O15 S8 N12 116.15(17) . . ?
O16 S8 N12 107.29(18) . . ?
O15 S8 C92 105.2(2) . . ?
O16 S8 C92 104.0(2) . . ?
N12 S8 C92 103.38(18) . . ?
C1 P1 C7 106.76(15) . . ?
C1 P1 C25 108.15(16) . . ?
C7 P1 C25 104.05(15) . . ?
C1 P1 Au1 121.19(11) . . ?
C7 P1 Au1 105.66(11) . . ?
C25 P1 Au1 109.67(11) . . ?
C13 P2 C19 109.81(15) . . ?
C13 P2 C31 107.52(14) . . ?
C19 P2 C31 103.80(15) . . ?
C13 P2 Au1 114.55(12) . . ?
C19 P2 Au1 110.17(10) . . ?
C31 P2 Au1 110.42(11) . . ?
C43 P3 C49 108.66(16) . . ?
C43 P3 C67 105.92(16) . . ?
C49 P3 C67 105.07(14) . . ?
C43 P3 Au2 116.66(11) . . ?
C49 P3 Au2 108.75(11) . . ?
C67 P3 Au2 111.14(10) . . ?
C55 P4 C61 109.12(15) . . ?
C55 P4 C73 107.05(15) . . ?
C61 P4 C73 104.91(15) . . ?
C55 P4 Au2 114.53(11) . . ?
C61 P4 Au2 111.49(10) . . ?
C73 P4 Au2 109.21(10) . . ?
S6 O12 Au1 132.22(18) . . ?
C36 N1 C30 112.4(3) . . ?
C36 N1 C42 111.4(3) . . ?
C30 N1 C42 113.0(3) . . ?
C36 N1 Zn1 106.4(2) . . ?
C30 N1 Zn1 108.5(2) . . ?
C42 N1 Zn1 104.7(2) . . ?
C29 N2 C25 119.6(3) . . ?
C29 N2 Zn1 114.1(3) . . ?
C25 N2 Zn1 126.0(2) . . ?
C35 N3 C31 119.7(3) . . ?
C35 N3 Zn1 114.5(2) . . ?
C31 N3 Zn1 125.7(2) . . ?
C37 N4 C41 119.2(3) . . ?
C37 N4 Zn1 127.5(2) . . ?
C41 N4 Zn1 113.1(2) . . ?
C72 N5 C78 113.4(3) . . ?
C72 N5 C84 111.9(3) . . ?
C78 N5 C84 112.1(3) . . ?
C72 N5 Zn2 108.4(2) . . ?
C78 N5 Zn2 106.25(19) . . ?
C84 N5 Zn2 104.1(2) . . ?
C71 N6 C67 120.2(3) . . ?
C71 N6 Zn2 113.6(2) . . ?
C67 N6 Zn2 125.1(2) . . ?
C77 N7 C73 120.1(3) . . ?
C77 N7 Zn2 114.4(2) . . ?
C73 N7 Zn2 125.4(2) . . ?
C83 N8 C79 119.5(3) . . ?
C83 N8 Zn2 112.0(2) . . ?
C79 N8 Zn2 127.3(2) . . ?
S4 N10 S3 126.3(2) . . ?
S6 N11 S5 124.47(19) . . ?
S7 N12 S8 125.01(19) . . ?
C6 C1 C2 120.3(3) . . ?
C6 C1 P1 120.1(3) . . ?
C2 C1 P1 119.6(3) . . ?
C3 C2 C1 119.2(3) . . ?
C3 C2 H2 120.4 . . ?
C1 C2 H2 120.4 . . ?
C4 C3 C2 120.4(3) . . ?
C4 C3 H3 119.8 . . ?
C2 C3 H3 119.8 . . ?
C3 C4 C5 120.1(3) . . ?
C3 C4 H4 119.9 . . ?
C5 C4 H4 119.9 . . ?
C6 C5 C4 119.8(4) . . ?
C6 C5 H5 120.1 . . ?
C4 C5 H5 120.1 . . ?
C5 C6 C1 120.2(4) . . ?
C5 C6 H6 119.9 . . ?
C1 C6 H6 119.9 . . ?
C8 C7 C12 119.3(3) . . ?
C8 C7 P1 123.8(3) . . ?
C12 C7 P1 116.7(2) . . ?
C9 C8 C7 119.6(3) . . ?
C9 C8 H8 120.2 . . ?
C7 C8 H8 120.2 . . ?
C10 C9 C8 120.5(3) . . ?
C10 C9 H9 119.7 . . ?
C8 C9 H9 119.7 . . ?
C11 C10 C9 120.4(3) . . ?
C11 C10 H10 119.8 . . ?
C9 C10 H10 119.8 . . ?
C10 C11 C12 119.8(3) . . ?
C10 C11 H11 120.1 . . ?
C12 C11 H11 120.1 . . ?
C11 C12 C7 120.3(3) . . ?
C11 C12 H12 119.9 . . ?
C7 C12 H12 119.9 . . ?
C14 C13 C18 120.6(3) . . ?
C14 C13 P2 120.8(3) . . ?
C18 C13 P2 118.6(2) . . ?
C13 C14 C15 119.7(3) . . ?
C13 C14 H14 120.1 . . ?
C15 C14 H14 120.1 . . ?
C16 C15 C14 119.9(3) . . ?
C16 C15 H15 120.1 . . ?
C14 C15 H15 120.1 . . ?
C15 C16 C17 120.5(3) . . ?
C15 C16 H16 119.8 . . ?
C17 C16 H16 119.8 . . ?
C18 C17 C16 120.1(3) . . ?
C18 C17 H17 120.0 . . ?
C16 C17 H17 120.0 . . ?
C17 C18 C13 119.2(3) . . ?
C17 C18 H18 120.4 . . ?
C13 C18 H18 120.4 . . ?
C24 C19 C20 119.7(3) . . ?
C24 C19 P2 118.5(3) . . ?
C20 C19 P2 121.6(2) . . ?
C21 C20 C19 119.8(3) . . ?
C21 C20 H20 120.1 . . ?
C19 C20 H20 120.1 . . ?
C22 C21 C20 120.0(3) . . ?
C22 C21 H21 120.0 . . ?
C20 C21 H21 120.0 . . ?
C21 C22 C23 120.2(3) . . ?
C21 C22 H22 119.9 . . ?
C23 C22 H22 119.9 . . ?
C24 C23 C22 120.2(3) . . ?
C24 C23 H23 119.9 . . ?
C22 C23 H23 119.9 . . ?
C23 C24 C19 120.0(3) . . ?
C23 C24 H24 120.0 . . ?
C19 C24 H24 120.0 . . ?
N2 C25 C26 122.2(3) . . ?
N2 C25 P1 114.0(2) . . ?
C26 C25 P1 123.7(3) . . ?
C25 C26 C27 117.5(4) . . ?
C25 C26 H26 121.3 . . ?
C27 C26 H26 121.3 . . ?
C28 C27 C26 120.6(4) . . ?
C28 C27 H27 119.7 . . ?
C26 C27 H27 119.7 . . ?
C27 C28 C29 119.0(4) . . ?
C27 C28 H28 120.5 . . ?
C29 C28 H28 120.5 . . ?
N2 C29 C28 120.8(4) . . ?
N2 C29 C30 118.2(3) . . ?
C28 C29 C30 121.0(3) . . ?
N1 C30 C29 113.2(3) . . ?
N1 C30 H30A 108.9 . . ?
C29 C30 H30A 108.9 . . ?
N1 C30 H30B 108.9 . . ?
C29 C30 H30B 108.9 . . ?
H30A C30 H30B 107.7 . . ?
N3 C31 C32 121.7(3) . . ?
N3 C31 P2 114.1(2) . . ?
C32 C31 P2 124.2(2) . . ?
C31 C32 C33 118.8(3) . . ?
C31 C32 H32 120.6 . . ?
C33 C32 H32 120.6 . . ?
C34 C33 C32 119.0(3) . . ?
C34 C33 H33 120.5 . . ?
C32 C33 H33 120.5 . . ?
C33 C34 C35 119.6(3) . . ?
C33 C34 H34 120.2 . . ?
C35 C34 H34 120.2 . . ?
N3 C35 C34 121.1(3) . . ?
N3 C35 C36 116.7(3) . . ?
C34 C35 C36 122.0(3) . . ?
N1 C36 C35 111.9(3) . . ?
N1 C36 H36A 109.2 . . ?
C35 C36 H36A 109.2 . . ?
N1 C36 H36B 109.2 . . ?
C35 C36 H36B 109.2 . . ?
H36A C36 H36B 107.9 . . ?
N4 C37 C38 122.2(4) . . ?
N4 C37 H37 118.9 . . ?
C38 C37 H37 118.9 . . ?
C39 C38 C37 118.3(4) . . ?
C39 C38 H38 120.8 . . ?
C37 C38 H38 120.8 . . ?
C40 C39 C38 119.6(4) . . ?
C40 C39 H39 120.2 . . ?
C38 C39 H39 120.2 . . ?
C39 C40 C41 119.4(4) . . ?
C39 C40 H40 120.3 . . ?
C41 C40 H40 120.3 . . ?
N4 C41 C40 121.2(4) . . ?
N4 C41 C42 117.4(3) . . ?
C40 C41 C42 121.2(4) . . ?
N1 C42 C41 114.4(3) . . ?
N1 C42 H42A 108.7 . . ?
C41 C42 H42A 108.7 . . ?
N1 C42 H42B 108.7 . . ?
C41 C42 H42B 108.7 . . ?
H42A C42 H42B 107.6 . . ?
C48 C43 C44 120.3(3) . . ?
C48 C43 P3 119.4(3) . . ?
C44 C43 P3 120.2(3) . . ?
C45 C44 C43 119.6(3) . . ?
C45 C44 H44 120.2 . . ?
C43 C44 H44 120.2 . . ?
C46 C45 C44 119.8(3) . . ?
C46 C45 H45 120.1 . . ?
C44 C45 H45 120.1 . . ?
C45 C46 C47 120.9(3) . . ?
C45 C46 H46 119.5 . . ?
C47 C46 H46 119.5 . . ?
C48 C47 C46 119.5(3) . . ?
C48 C47 H47 120.2 . . ?
C46 C47 H47 120.2 . . ?
C47 C48 C43 119.9(3) . . ?
C47 C48 H48 120.1 . . ?
C43 C48 H48 120.1 . . ?
C50 C49 C54 119.5(3) . . ?
C50 C49 P3 117.8(3) . . ?
C54 C49 P3 122.1(2) . . ?
C51 C50 C49 119.6(4) . . ?
C51 C50 H50 120.2 . . ?
C49 C50 H50 120.2 . . ?
C52 C51 C50 120.8(4) . . ?
C52 C51 H51 119.6 . . ?
C50 C51 H51 119.6 . . ?
C53 C52 C51 119.4(3) . . ?
C53 C52 H52 120.3 . . ?
C51 C52 H52 120.3 . . ?
C52 C53 C54 120.8(4) . . ?
C52 C53 H53 119.6 . . ?
C54 C53 H53 119.6 . . ?
C53 C54 C49 119.7(3) . . ?
C53 C54 H54 120.2 . . ?
C49 C54 H54 120.2 . . ?
C56 C55 C60 120.2(3) . . ?
C56 C55 P4 117.6(3) . . ?
C60 C55 P4 122.2(3) . . ?
C55 C56 C57 119.8(4) . . ?
C55 C56 H56 120.1 . . ?
C57 C56 H56 120.1 . . ?
C58 C57 C56 119.8(4) . . ?
C58 C57 H57 120.1 . . ?
C56 C57 H57 120.1 . . ?
C57 C58 C59 120.9(4) . . ?
C57 C58 H58 119.6 . . ?
C59 C58 H58 119.6 . . ?
C60 C59 C58 119.3(4) . . ?
C60 C59 H59 120.4 . . ?
C58 C59 H59 120.4 . . ?
C59 C60 C55 120.0(4) . . ?
C59 C60 H60 120.0 . . ?
C55 C60 H60 120.0 . . ?
C66 C61 C62 119.9(3) . . ?
C66 C61 P4 118.6(3) . . ?
C62 C61 P4 121.3(2) . . ?
C63 C62 C61 120.2(3) . . ?
C63 C62 H62 119.9 . . ?
C61 C62 H62 119.9 . . ?
C64 C63 C62 119.9(3) . . ?
C64 C63 H63 120.0 . . ?
C62 C63 H63 120.0 . . ?
C65 C64 C63 120.4(3) . . ?
C65 C64 H64 119.8 . . ?
C63 C64 H64 119.8 . . ?
C64 C65 C66 120.4(3) . . ?
C64 C65 H65 119.8 . . ?
C66 C65 H65 119.8 . . ?
C61 C66 C65 119.2(3) . . ?
C61 C66 H66 120.4 . . ?
C65 C66 H66 120.4 . . ?
N6 C67 C68 121.3(3) . . ?
N6 C67 P3 115.3(2) . . ?
C68 C67 P3 123.3(3) . . ?
C67 C68 C69 118.8(3) . . ?
C67 C68 H68 120.6 . . ?
C69 C68 H68 120.6 . . ?
C70 C69 C68 119.4(3) . . ?
C70 C69 H69 120.3 . . ?
C68 C69 H69 120.3 . . ?
C69 C70 C71 119.3(3) . . ?
C69 C70 H70 120.4 . . ?
C71 C70 H70 120.4 . . ?
N6 C71 C70 121.0(3) . . ?
N6 C71 C72 117.9(3) . . ?
C70 C71 C72 120.9(3) . . ?
N5 C72 C71 112.9(3) . . ?
N5 C72 H72A 109.0 . . ?
C71 C72 H72A 109.0 . . ?
N5 C72 H72B 109.0 . . ?
C71 C72 H72B 109.0 . . ?
H72A C72 H72B 107.8 . . ?
N7 C73 C74 122.0(3) . . ?
N7 C73 P4 114.7(2) . . ?
C74 C73 P4 123.3(2) . . ?
C73 C74 C75 118.1(3) . . ?
C73 C74 H74 121.0 . . ?
C75 C74 H74 121.0 . . ?
C76 C75 C74 119.8(3) . . ?
C76 C75 H75 120.1 . . ?
C74 C75 H75 120.1 . . ?
C75 C76 C77 119.0(3) . . ?
C75 C76 H76 120.5 . . ?
C77 C76 H76 120.5 . . ?
N7 C77 C76 120.9(3) . . ?
N7 C77 C78 116.5(3) . . ?
C76 C77 C78 122.4(3) . . ?
N5 C78 C77 110.4(3) . . ?
N5 C78 H78A 109.6 . . ?
C77 C78 H78A 109.6 . . ?
N5 C78 H78B 109.6 . . ?
C77 C78 H78B 109.6 . . ?
H78A C78 H78B 108.1 . . ?
N8 C79 C80 122.1(3) . . ?
N8 C79 H79 119.0 . . ?
C80 C79 H79 119.0 . . ?
C79 C80 C81 118.5(3) . . ?
C79 C80 H80 120.8 . . ?
C81 C80 H80 120.8 . . ?
C82 C81 C80 119.7(3) . . ?
C82 C81 H81 120.2 . . ?
C80 C81 H81 120.2 . . ?
C81 C82 C83 119.0(4) . . ?
C81 C82 H82 120.5 . . ?
C83 C82 H82 120.5 . . ?
N8 C83 C82 121.3(3) . . ?
N8 C83 C84 116.9(3) . . ?
C82 C83 C84 121.7(3) . . ?
N5 C84 C83 111.8(3) . . ?
N5 C84 H84A 109.3 . . ?
C83 C84 H84A 109.3 . . ?
N5 C84 H84B 109.3 . . ?
C83 C84 H84B 109.3 . . ?
H84A C84 H84B 107.9 . . ?
F9 C87 F8 108.7(4) . . ?
F9 C87 F7 108.2(4) . . ?
F8 C87 F7 108.1(4) . . ?
F9 C87 S3 110.6(3) . . ?
F8 C87 S3 110.3(3) . . ?
F7 C87 S3 110.9(3) . . ?
F10 C88 F12 109.4(4) . . ?
F10 C88 F11 108.0(4) . . ?
F12 C88 F11 108.7(3) . . ?
F10 C88 S4 111.0(3) . . ?
F12 C88 S4 111.3(3) . . ?
F11 C88 S4 108.3(4) . . ?
F14 C89 F13 108.5(3) . . ?
F14 C89 F15 108.4(3) . . ?
F13 C89 F15 108.4(3) . . ?
F14 C89 S5 111.5(3) . . ?
F13 C89 S5 111.3(2) . . ?
F15 C89 S5 108.6(3) . . ?
F18 C90 F17 109.0(4) . . ?
F18 C90 F16 109.5(4) . . ?
F17 C90 F16 107.7(4) . . ?
F18 C90 S6 111.6(3) . . ?
F17 C90 S6 110.5(3) . . ?
F16 C90 S6 108.3(3) . . ?
F21 C91 F19 109.7(4) . . ?
F21 C91 F20 108.2(4) . . ?
F19 C91 F20 106.9(3) . . ?
F21 C91 S7 112.7(3) . . ?
F19 C91 S7 109.6(3) . . ?
F20 C91 S7 109.7(3) . . ?
F22 C92 F23 108.4(4) . . ?
F22 C92 F24 108.0(4) . . ?
F23 C92 F24 108.7(4) . . ?
F22 C92 S8 109.6(3) . . ?
F23 C92 S8 111.0(3) . . ?
F24 C92 S8 111.1(3) . . ?
Cl1 C97 Cl2 110.2(3) . . ?
Cl1 C97 H97A 109.6 . . ?
Cl2 C97 H97A 109.6 . . ?
Cl1 C97 H97B 109.6 . . ?
Cl2 C97 H97B 109.6 . . ?
H97A C97 H97B 108.1 . . ?
Cl4 C98 Cl3 111.1(3) . . ?
Cl4 C98 H98A 109.4 . . ?
Cl3 C98 H98A 109.4 . . ?
Cl4 C98 H98B 109.4 . . ?
Cl3 C98 H98B 109.4 . . ?
H98A C98 H98B 108.0 . . ?
F3 C85 F2 108.3(4) . . ?
F3 C85 F1 109.5(4) . . ?
F2 C85 F1 108.3(3) . . ?
F3 C85 S1 110.8(3) . . ?
F2 C85 S1 109.0(3) . . ?
F1 C85 S1 110.8(3) . . ?
O1 S1 O2 119.2(2) . . ?
O1 S1 N9 117.1(2) . . ?
O2 S1 N9 106.9(2) . . ?
O1 S1 C85 104.89(19) . . ?
O2 S1 C85 103.6(2) . . ?
N9 S1 C85 103.0(2) . . ?
S2 N9 S1 124.3(2) . . ?
O3 S2 O4 119.8(3) . . ?
O3 S2 N9 108.7(2) . . ?
O4 S2 N9 116.1(2) . . ?
O3 S2 C86 102.0(2) . . ?
O4 S2 C86 104.9(2) . . ?
N9 S2 C86 102.6(2) . . ?
F5 C86 F6 108.9(4) . . ?
F5 C86 F4 108.1(4) . . ?
F6 C86 F4 107.4(4) . . ?
F5 C86 S2 108.9(3) . . ?
F6 C86 S2 112.3(3) . . ?
F4 C86 S2 111.1(3) . . ?
S11 N14 S12B 116.3(3) . . ?
S11 N14 S12A 122.8(2) . . ?
O21 S11 O22 117.3(2) . . ?
O21 S11 N14 110.3(2) . . ?
O22 S11 N14 116.74(19) . . ?
O21 S11 C95 102.6(2) . . ?
O22 S11 C95 105.4(2) . . ?
N14 S11 C95 102.0(2) . . ?
S11 O21 Au2 133.6(2) . . ?
F31 C95 F33 108.1(5) . . ?
F31 C95 F32 107.4(4) . . ?
F33 C95 F32 108.6(5) . . ?
F31 C95 S11 112.3(4) . . ?
F33 C95 S11 110.0(3) . . ?
F32 C95 S11 110.3(3) . . ?
O24A S12A O23A 121.2(4) . . ?
O24A S12A N14 110.2(3) . . ?
O23A S12A N14 115.8(3) . . ?
O24A S12A C96A 103.4(4) . . ?
O23A S12A C96A 104.6(5) . . ?
N14 S12A C96A 97.8(3) . . ?
F35A C96A F34A 107.5(8) . . ?
F35A C96A F36A 108.9(9) . . ?
F34A C96A F36A 108.4(9) . . ?
F35A C96A S12A 112.0(6) . . ?
F34A C96A S12A 111.9(7) . . ?
F36A C96A S12A 108.0(6) . . ?
O24B S12B O23B 118.3(5) . . ?
O24B S12B N14 105.1(4) . . ?
O23B S12B N14 119.3(4) . . ?
O24B S12B C96B 104.9(5) . . ?
O23B S12B C96B 105.4(6) . . ?
N14 S12B C96B 101.8(5) . . ?
F34B C96B F36B 107.9(14) . . ?
F34B C96B F35B 107.3(12) . . ?
F36B C96B F35B 108.0(12) . . ?
F34B C96B S12B 110.5(9) . . ?
F36B C96B S12B 110.1(12) . . ?
F35B C96B S12B 112.8(8) . . ?
F26A C93 F25A 108.0(7) . . ?
F26A C93 F27A 107.8(7) . . ?
F25A C93 F27A 108.3(7) . . ?
F26A C93 S9A 111.8(6) . . ?
F25A C93 S9A 109.7(6) . . ?
F27A C93 S9A 111.0(6) . . ?
O17A S9A O18A 118.3(3) . . ?
O17A S9A N13A 109.2(3) . . ?
O18A S9A N13A 116.1(3) . . ?
O17A S9A C93 104.1(4) . . ?
O18A S9A C93 104.1(4) . . ?
N13A S9A C93 102.8(4) . . ?
S10A N13A S9A 124.6(3) . . ?
O20A S10A O19A 119.2(4) . . ?
O20A S10A N13A 108.3(3) . . ?
O19A S10A N13A 117.4(3) . . ?
O20A S10A C94A 101.0(4) . . ?
O19A S10A C94A 105.4(4) . . ?
N13A S10A C94A 102.9(3) . . ?
F30A C94A F28A 109.0(10) . . ?
F30A C94A F29A 105.6(8) . . ?
F28A C94A F29A 108.8(8) . . ?
F30A C94A S10A 112.4(9) . . ?
F28A C94A S10A 109.5(6) . . ?
F29A C94A S10A 111.4(6) . . ?
F27B C93B F25B 106.8(14) . . ?
F27B C93B F26B 109.1(16) . . ?
F25B C93B F26B 106.5(14) . . ?
F27B C93B S9B 111.3(12) . . ?
F25B C93B S9B 112.2(12) . . ?
F26B C93B S9B 110.8(12) . . ?
O18B S9B O17B 118.6(9) . . ?
O18B S9B N13B 110.6(9) . . ?
O17B S9B N13B 116.5(6) . . ?
O18B S9B C93B 103.6(8) . . ?
O17B S9B C93B 103.3(9) . . ?
N13B S9B C93B 101.5(8) . . ?
S9B N13B S10B 125.7(7) . . ?
O19B S10B O20B 116.8(8) . . ?
O19B S10B N13B 109.0(7) . . ?
O20B S10B N13B 116.9(6) . . ?
O19B S10B C94B 104.4(7) . . ?
O20B S10B C94B 104.1(8) . . ?
N13B S10B C94B 103.9(7) . . ?
F29B C94B F30B 111.6(19) . . ?
F29B C94B F28B 111.2(13) . . ?
F30B C94B F28B 103.8(19) . . ?
F29B C94B S10B 112.0(10) . . ?
F30B C94B S10B 109.0(15) . . ?
F28B C94B S10B 108.9(11) . . ?

loop_
_geom_bond_atom_site_label_1
_geom_bond_atom_site_label_2
_geom_bond_distance
_geom_bond_site_symmetry_2
_geom_bond_publ_flag
Au1 P2 2.3113(8) . ?
Au1 P1 2.3137(8) . ?
Au1 O12 2.564(3) . ?
Au1 Zn1 2.6489(4) . ?
Au2 P4 2.3210(8) . ?
Au2 P3 2.3249(8) . ?
Au2 O21 2.580(3) . ?
Au2 Zn2 2.6289(4) . ?
Zn1 N4 2.018(3) . ?
Zn1 N2 2.037(3) . ?
Zn1 N3 2.045(3) . ?
Zn1 N1 2.132(3) . ?
Zn2 N8 2.030(3) . ?
Zn2 N6 2.045(3) . ?
Zn2 N7 2.054(2) . ?
Zn2 N5 2.129(3) . ?
Cl1 C97 1.752(6) . ?
Cl2 C97 1.773(5) . ?
Cl3 C98 1.779(5) . ?
Cl4 C98 1.746(5) . ?
S3 O6 1.424(3) . ?
S3 O5 1.439(3) . ?
S3 N10 1.580(3) . ?
S3 C87 1.824(4) . ?
S4 O7 1.428(3) . ?
S4 O8 1.439(3) . ?
S4 N10 1.567(3) . ?
S4 C88 1.824(4) . ?
S5 O9 1.428(3) . ?
S5 O10 1.431(3) . ?
S5 N11 1.586(3) . ?
S5 C89 1.837(4) . ?
S6 O11 1.427(3) . ?
S6 O12 1.448(3) . ?
S6 N11 1.570(3) . ?
S6 C90 1.836(4) . ?
S7 O14 1.426(3) . ?
S7 O13 1.433(3) . ?
S7 N12 1.568(3) . ?
S7 C91 1.841(4) . ?
S8 O15 1.425(3) . ?
S8 O16 1.431(3) . ?
S8 N12 1.587(3) . ?
S8 C92 1.826(4) . ?
P1 C1 1.796(3) . ?
P1 C7 1.813(3) . ?
P1 C25 1.825(3) . ?
P2 C13 1.796(3) . ?
P2 C19 1.811(3) . ?
P2 C31 1.819(3) . ?
P3 C43 1.801(3) . ?
P3 C49 1.811(3) . ?
P3 C67 1.820(3) . ?
P4 C55 1.793(3) . ?
P4 C61 1.806(3) . ?
P4 C73 1.829(3) . ?
F7 C87 1.332(5) . ?
F8 C87 1.331(5) . ?
F9 C87 1.320(5) . ?
F10 C88 1.295(5) . ?
F11 C88 1.337(6) . ?
F12 C88 1.331(5) . ?
F13 C89 1.325(4) . ?
F14 C89 1.323(4) . ?
F15 C89 1.331(4) . ?
F16 C90 1.333(5) . ?
F17 C90 1.330(5) . ?
F18 C90 1.307(6) . ?
F19 C91 1.323(4) . ?
F20 C91 1.328(5) . ?
F21 C91 1.299(5) . ?
F22 C92 1.324(5) . ?
F23 C92 1.325(5) . ?
F24 C92 1.326(6) . ?
N1 C36 1.478(4) . ?
N1 C30 1.481(5) . ?
N1 C42 1.492(5) . ?
N2 C29 1.339(4) . ?
N2 C25 1.362(5) . ?
N3 C35 1.339(4) . ?
N3 C31 1.355(4) . ?
N4 C37 1.334(5) . ?
N4 C41 1.347(5) . ?
N5 C72 1.474(4) . ?
N5 C78 1.478(4) . ?
N5 C84 1.483(4) . ?
N6 C71 1.338(4) . ?
N6 C67 1.353(4) . ?
N7 C77 1.336(4) . ?
N7 C73 1.347(4) . ?
N8 C83 1.344(4) . ?
N8 C79 1.352(4) . ?
C1 C6 1.393(5) . ?
C1 C2 1.400(5) . ?
C2 C3 1.394(5) . ?
C2 H2 0.9500 . ?
C3 C4 1.390(5) . ?
C3 H3 0.9500 . ?
C4 C5 1.396(6) . ?
C4 H4 0.9500 . ?
C5 C6 1.388(5) . ?
C5 H5 0.9500 . ?
C6 H6 0.9500 . ?
C7 C8 1.392(5) . ?
C7 C12 1.406(5) . ?
C8 C9 1.391(5) . ?
C8 H8 0.9500 . ?
C9 C10 1.383(5) . ?
C9 H9 0.9500 . ?
C10 C11 1.379(5) . ?
C10 H10 0.9500 . ?
C11 C12 1.386(5) . ?
C11 H11 0.9500 . ?
C12 H12 0.9500 . ?
C13 C14 1.388(4) . ?
C13 C18 1.396(5) . ?
C14 C15 1.390(5) . ?
C14 H14 0.9500 . ?
C15 C16 1.381(5) . ?
C15 H15 0.9500 . ?
C16 C17 1.393(5) . ?
C16 H16 0.9500 . ?
C17 C18 1.386(5) . ?
C17 H17 0.9500 . ?
C18 H18 0.9500 . ?
C19 C24 1.396(5) . ?
C19 C20 1.398(5) . ?
C20 C21 1.393(5) . ?
C20 H20 0.9500 . ?
C21 C22 1.383(5) . ?
C21 H21 0.9500 . ?
C22 C23 1.392(5) . ?
C22 H22 0.9500 . ?
C23 C24 1.379(5) . ?
C23 H23 0.9500 . ?
C24 H24 0.9500 . ?
C25 C26 1.375(5) . ?
C26 C27 1.391(6) . ?
C26 H26 0.9500 . ?
C27 C28 1.374(6) . ?
C27 H27 0.9500 . ?
C28 C29 1.392(5) . ?
C28 H28 0.9500 . ?
C29 C30 1.510(5) . ?
C30 H30A 0.9900 . ?
C30 H30B 0.9900 . ?
C31 C32 1.384(4) . ?
C32 C33 1.396(5) . ?
C32 H32 0.9500 . ?
C33 C34 1.382(5) . ?
C33 H33 0.9500 . ?
C34 C35 1.395(5) . ?
C34 H34 0.9500 . ?
C35 C36 1.506(5) . ?
C36 H36A 0.9900 . ?
C36 H36B 0.9900 . ?
C37 C38 1.391(5) . ?
C37 H37 0.9500 . ?
C38 C39 1.379(7) . ?
C38 H38 0.9500 . ?
C39 C40 1.371(7) . ?
C39 H39 0.9500 . ?
C40 C41 1.387(6) . ?
C40 H40 0.9500 . ?
C41 C42 1.511(6) . ?
C42 H42A 0.9900 . ?
C42 H42B 0.9900 . ?
C43 C48 1.391(5) . ?
C43 C44 1.397(5) . ?
C44 C45 1.391(5) . ?
C44 H44 0.9500 . ?
C45 C46 1.381(5) . ?
C45 H45 0.9500 . ?
C46 C47 1.392(5) . ?
C46 H46 0.9500 . ?
C47 C48 1.388(5) . ?
C47 H47 0.9500 . ?
C48 H48 0.9500 . ?
C49 C50 1.393(5) . ?
C49 C54 1.395(5) . ?
C50 C51 1.387(6) . ?
C50 H50 0.9500 . ?
C51 C52 1.382(6) . ?
C51 H51 0.9500 . ?
C52 C53 1.375(5) . ?
C52 H52 0.9500 . ?
C53 C54 1.390(5) . ?
C53 H53 0.9500 . ?
C54 H54 0.9500 . ?
C55 C56 1.385(5) . ?
C55 C60 1.392(5) . ?
C56 C57 1.387(5) . ?
C56 H56 0.9500 . ?
C57 C58 1.378(6) . ?
C57 H57 0.9500 . ?
C58 C59 1.391(6) . ?
C58 H58 0.9500 . ?
C59 C60 1.385(5) . ?
C59 H59 0.9500 . ?
C60 H60 0.9500 . ?
C61 C66 1.391(5) . ?
C61 C62 1.401(5) . ?
C62 C63 1.386(5) . ?
C62 H62 0.9500 . ?
C63 C64 1.384(5) . ?
C63 H63 0.9500 . ?
C64 C65 1.383(6) . ?
C64 H64 0.9500 . ?
C65 C66 1.400(5) . ?
C65 H65 0.9500 . ?
C66 H66 0.9500 . ?
C67 C68 1.382(5) . ?
C68 C69 1.390(5) . ?
C68 H68 0.9500 . ?
C69 C70 1.380(5) . ?
C69 H69 0.9500 . ?
C70 C71 1.389(5) . ?
C70 H70 0.9500 . ?
C71 C72 1.515(5) . ?
C72 H72A 0.9900 . ?
C72 H72B 0.9900 . ?
C73 C74 1.388(4) . ?
C74 C75 1.390(5) . ?
C74 H74 0.9500 . ?
C75 C76 1.383(5) . ?
C75 H75 0.9500 . ?
C76 C77 1.399(4) . ?
C76 H76 0.9500 . ?
C77 C78 1.511(4) . ?
C78 H78A 0.9900 . ?
C78 H78B 0.9900 . ?
C79 C80 1.375(5) . ?
C79 H79 0.9500 . ?
C80 C81 1.392(6) . ?
C80 H80 0.9500 . ?
C81 C82 1.380(6) . ?
C81 H81 0.9500 . ?
C82 C83 1.392(5) . ?
C82 H82 0.9500 . ?
C83 C84 1.512(5) . ?
C84 H84A 0.9900 . ?
C84 H84B 0.9900 . ?
C97 H97A 0.9900 . ?
C97 H97B 0.9900 . ?
C98 H98A 0.9900 . ?
C98 H98B 0.9900 . ?
C85 F3 1.322(5) . ?
C85 F2 1.323(5) . ?
C85 F1 1.327(5) . ?
C85 S1 1.835(4) . ?
S1 O1 1.427(3) . ?
S1 O2 1.432(3) . ?
S1 N9 1.572(3) . ?
N9 S2 1.571(3) . ?
S2 O3 1.421(4) . ?
S2 O4 1.428(4) . ?
S2 C86 1.830(5) . ?
C86 F5 1.323(5) . ?
C86 F6 1.324(6) . ?
C86 F4 1.332(5) . ?
N14 S11 1.576(4) . ?
N14 S12B 1.627(4) . ?
N14 S12A 1.682(4) . ?
S11 O21 1.422(3) . ?
S11 O22 1.432(3) . ?
S11 C95 1.831(5) . ?
C95 F31 1.303(6) . ?
C95 F33 1.312(6) . ?
C95 F32 1.334(6) . ?
S12A O24A 1.418(5) . ?
S12A O23A 1.433(6) . ?
S12A C96A 1.817(8) . ?
C96A F35A 1.322(10) . ?
C96A F34A 1.322(11) . ?
C96A F36A 1.325(11) . ?
S12B O24B 1.416(7) . ?
S12B O23B 1.426(7) . ?
S12B C96B 1.790(11) . ?
C96B F34B 1.303(17) . ?
C96B F36B 1.326(15) . ?
C96B F35B 1.358(13) . ?
C93 F26A 1.321(10) . ?
C93 F25A 1.325(10) . ?
C93 F27A 1.328(11) . ?
C93 S9A 1.823(9) . ?
S9A O17A 1.434(5) . ?
S9A O18A 1.437(5) . ?
S9A N13A 1.580(5) . ?
N13A S10A 1.577(5) . ?
S10A O20A 1.413(6) . ?
S10A O19A 1.425(5) . ?
S10A C94A 1.840(10) . ?
C94A F30A 1.313(12) . ?
C94A F28A 1.328(8) . ?
C94A F29A 1.332(9) . ?
C93B F27B 1.31(2) . ?
C93B F25B 1.326(19) . ?
C93B F26B 1.33(2) . ?
C93B S9B 1.818(16) . ?
S9B O18B 1.428(10) . ?
S9B O17B 1.447(12) . ?
S9B N13B 1.561(11) . ?
N13B S10B 1.573(11) . ?
S10B O19B 1.406(9) . ?
S10B O20B 1.448(12) . ?
S10B C94B 1.836(16) . ?
C94B F29B 1.311(17) . ?
C94B F30B 1.33(2) . ?
C94B F28B 1.339(15) . ?
